data_1514774
loop_
_publ_author_name
'Wu, Mingyan'
'Jiang, Feilong'
'Kong, Xiangjian'
'Yuan, Daqiang'
'Long, Lasheng'
'Al-Thabaiti, Shaeel A.'
'Hong, Maochun'

_publ_section_title
;
 Two polymeric 36-metal pure lanthanide nanosize clusters
;
_journal_issue 8
_journal_name_full 'Chemical Science'
_journal_page_first 3104
_journal_paper_doi 10.1039/c3sc50887k
_journal_volume 4
_journal_year 2013
_chemical_formula_sum 'C216 H289 Cl2 Gd36 N51 O193'
_chemical_formula_weight 12419.88
_chemical_name_systematic
;
?
;
_space_group_IT_number 2
_symmetry_cell_setting triclinic
_symmetry_space_group_name_Hall '-P 1'
_symmetry_space_group_name_H-M 'P -1'
_atom_sites_solution_hydrogens geom
_atom_sites_solution_primary direct
_atom_sites_solution_secondary difmap
_audit_creation_method SHELXL-97
_cell_angle_alpha 94.5350(10)
_cell_angle_beta 115.1930(10)
_cell_angle_gamma 115.6790(10)
_cell_formula_units_Z 1
_cell_length_a 21.545(3)
_cell_length_b 23.046(3)
_cell_length_c 23.372(3)
_cell_measurement_reflns_used 28498
_cell_measurement_temperature 123(2)
_cell_measurement_theta_max 27.5010
_cell_measurement_theta_min 2.0270
_cell_volume 8956(2)
_computing_cell_refinement 'CrystalClear (Rigaku Inc., 2007)'
_computing_data_collection 'CrystalClear (Rigaku Inc., 2007)'
_computing_data_reduction 'CrystalClear (Rigaku Inc., 2007)'
_computing_structure_refinement 'SHELXL-97 (Sheldrick, 1997)'
_computing_structure_solution 'SHELXS-97 (Sheldrick, 1990)'
_diffrn_ambient_temperature 293(2)
_diffrn_detector_area_resol_mean 28.5714
_diffrn_measured_fraction_theta_full 0.962
_diffrn_measured_fraction_theta_max 0.962
_diffrn_measurement_device_type 'Mercury2 (1x1 bin mode)'
_diffrn_measurement_method CCD_Profile_fitting
_diffrn_radiation_monochromator graphite
_diffrn_radiation_source 'fine-focus sealed tube'
_diffrn_radiation_type MoK\a
_diffrn_radiation_wavelength 0.71073
_diffrn_reflns_av_R_equivalents 0.0866
_diffrn_reflns_av_sigmaI/netI 0.1235
_diffrn_reflns_limit_h_max 26
_diffrn_reflns_limit_h_min -26
_diffrn_reflns_limit_k_max 27
_diffrn_reflns_limit_k_min -27
_diffrn_reflns_limit_l_max 25
_diffrn_reflns_limit_l_min -28
_diffrn_reflns_number 70025
_diffrn_reflns_theta_full 25.50
_diffrn_reflns_theta_max 25.50
_diffrn_reflns_theta_min 2.03
_exptl_absorpt_coefficient_mu 6.678
_exptl_absorpt_correction_T_max 1.0000
_exptl_absorpt_correction_T_min 0.8084
_exptl_absorpt_correction_type multi-scan
_exptl_absorpt_process_details 'CrystalClear (Rigaku Inc., 2007)'
_exptl_crystal_colour colorless
_exptl_crystal_density_diffrn 2.303
_exptl_crystal_density_method 'not measured'
_exptl_crystal_description prism
_exptl_crystal_F_000 5824
_exptl_crystal_size_max 0.12
_exptl_crystal_size_mid 0.09
_exptl_crystal_size_min 0.08
_refine_diff_density_max 3.172
_refine_diff_density_min -3.070
_refine_diff_density_rms 0.356
_refine_ls_extinction_method none
_refine_ls_goodness_of_fit_ref 1.067
_refine_ls_hydrogen_treatment constr
_refine_ls_matrix_type full
_refine_ls_number_parameters 2063
_refine_ls_number_reflns 32100
_refine_ls_number_restraints 65
_refine_ls_restrained_S_all 1.067
_refine_ls_R_factor_all 0.0488
_refine_ls_R_factor_gt 0.0400
_refine_ls_shift/su_max 0.001
_refine_ls_shift/su_mean 0.000
_refine_ls_structure_factor_coef Fsqd
_refine_ls_weighting_details 'calc w=1/[\s^2^(Fo^2^)+(0.1004P)^2^+12.7133P] where P=(Fo^2^+2Fc^2^)/3'
_refine_ls_weighting_scheme calc
_refine_ls_wR_factor_gt 0.1371
_refine_ls_wR_factor_ref 0.1477
_reflns_number_gt 28068
_reflns_number_total 32100
_reflns_threshold_expression >2sigma(I)
_cod_data_source_file c3sc50887k.txt
_cod_data_source_block 1
_cod_depositor_comments
;
The following automatic conversions were performed:

'_exptl_absorpt_correction_type' value 'Multi-scan' changed to
'multi-scan' according to
/usr/data/users/saulius/automatic-downloads/retrospective/RSC/lib/dictionaries/cif_core.dic
dictionary named 'cif_core.dic' version 2.4.2 from 2011-04-26.

Automatic conversion script
Id: cif_fix_values 2281 2013-09-26 08:29:07Z andrius 
;
_cod_original_sg_symbol_H-M P-1
_cod_database_code 1514774

loop_
_symmetry_equiv_pos_as_xyz
'x, y, z'
'-x, -y, -z'

loop_
_atom_site_label
_atom_site_type_symbol
_atom_site_fract_x
_atom_site_fract_y
_atom_site_fract_z
_atom_site_U_iso_or_equiv
_atom_site_adp_type
_atom_site_occupancy
_atom_site_symmetry_multiplicity
_atom_site_calc_flag
_atom_site_refinement_flags
Gd1 Gd 0.54312(2) 0.60743(2) 0.159733(18) 0.01752(9) Uani 1 1 d .
Gd2 Gd 0.39390(2) 0.55871(2) 0.221478(18) 0.01680(9) Uani 1 1 d .
Gd3 Gd 0.53901(2) 0.49205(2) 0.267741(17) 0.01530(9) Uani 1 1 d .
Gd4 Gd 0.61856(2) 0.68307(2) 0.345268(18) 0.01741(9) Uani 1 1 d .
Gd5 Gd 0.36956(2) 0.30322(2) 0.215182(18) 0.01781(9) Uani 1 1 d .
Gd6 Gd 0.18445(2) 0.26739(2) 0.238319(18) 0.01759(9) Uani 1 1 d .
Gd7 Gd 0.56650(2) 0.37200(2) 0.366201(18) 0.01912(9) Uani 1 1 d .
Gd8 Gd 0.73246(2) 0.56484(2) 0.442627(18) 0.01649(9) Uani 1 1 d .
Gd9 Gd 0.72650(2) 0.44837(2) 0.554404(18) 0.01661(9) Uani 1 1 d .
Gd10 Gd 0.68924(2) 0.37143(2) 0.682225(19) 0.01844(9) Uani 1 1 d .
Gd11 Gd 0.79726(2) 0.56152(2) 0.761498(19) 0.01848(9) Uani 1 1 d .
Gd12 Gd 1.00369(2) 0.71725(2) 0.82522(2) 0.02454(10) Uani 1 1 d .
Gd13 Gd 0.84421(2) 0.64512(2) 0.636297(18) 0.01669(9) Uani 1 1 d .
Gd14 Gd 0.81191(2) 0.75432(2) 0.519974(18) 0.01637(9) Uani 1 1 d .
Gd15 Gd 0.64689(2) 0.800985(19) 0.499888(18) 0.01602(9) Uani 1 1 d .
Gd16 Gd 0.45508(2) 0.729239(19) 0.507626(18) 0.01595(9) Uani 1 1 d .
Gd17 Gd 0.64726(2) 0.78156(2) 0.664921(19) 0.02007(10) Uani 1 1 d .
Gd18 Gd 0.61607(2) 0.91810(2) 0.59289(2) 0.01870(9) Uani 1 1 d .
O2 O 0.3503(6) 0.6406(5) 0.0538(4) 0.060(2) Uani 1 1 d .
O3 O 0.4163(4) 0.5876(4) 0.0861(3) 0.0380(16) Uani 1 1 d .
O4 O 0.3525(5) 0.6298(4) 0.1670(3) 0.0409(17) Uani 1 1 d .
O7 O 0.6648(4) 0.6259(3) 0.1599(3) 0.0332(15) Uani 1 1 d .
O8 O 0.4531(3) 0.5151(3) 0.1802(3) 0.0191(11) Uani 1 1 d .
O9 O 0.5095(4) 0.5031(3) 0.0954(3) 0.0295(14) Uani 1 1 d .
O10 O 0.1164(3) 0.3185(3) 0.1779(3) 0.0187(11) Uani 1 1 d .
O11 O 0.3330(3) 0.4609(3) 0.2553(3) 0.0241(13) Uani 1 1 d .
O12 O 0.4094(3) 0.4219(3) 0.2512(3) 0.0239(13) Uani 1 1 d .
O13 O 0.5455(4) 0.4541(3) 0.1725(3) 0.0279(14) Uani 1 1 d .
O14 O 0.2884(3) 0.3490(3) 0.2270(3) 0.0239(13) Uani 1 1 d .
O15 O 0.3544(4) 0.3454(4) 0.1145(4) 0.049(2) Uani 1 1 d .
O16 O 0.2530(4) 0.2500(5) 0.1007(3) 0.053(2) Uani 1 1 d .
O17 O 0.1271(4) 0.2130(4) 0.1178(3) 0.0432(18) Uani 1 1 d .
O19 O 0.0848(15) 0.0818(9) 0.1365(10) 0.113(8) Uani 0.65 1 d P
O20 O 0.1011(5) 0.1517(4) 0.2200(5) 0.056(2) Uani 1 1 d .
O21 O 0.3890(6) 0.2325(5) 0.1517(4) 0.081(3) Uani 1 1 d .
O22 O 0.2684(3) 0.2244(3) 0.2322(3) 0.0202(12) Uani 1 1 d .
O23 O 0.5492(6) 0.2844(8) 0.2072(5) 0.110(5) Uani 1 1 d .
O24 O 0.4291(4) 0.3360(3) 0.3384(3) 0.0335(15) Uani 1 1 d .
O25 O 0.5060(3) 0.3774(3) 0.2563(3) 0.0256(7) Uani 1 1 d .
O26 O 0.6258(4) 0.3415(4) 0.3157(3) 0.0420(18) Uani 1 1 d .
O27 O 0.6307(4) 0.7266(3) 0.1991(3) 0.0333(15) Uani 1 1 d .
O28 O 0.5126(3) 0.6490(3) 0.2343(3) 0.0185(11) Uani 1 1 d .
O29 O 0.6206(3) 0.6040(3) 0.2695(3) 0.0193(11) Uani 1 1 d .
O30 O 0.5125(3) 0.5692(3) 0.3149(3) 0.0190(11) Uani 1 1 d .
O32 O 0.5865(3) 0.4861(3) 0.3823(3) 0.0183(11) Uani 1 1 d .
O33 O 0.5876(4) 0.7727(3) 0.3181(3) 0.0330(15) Uani 1 1 d .
O34 O 0.3183(3) 0.6561(3) 0.4215(3) 0.0194(11) Uani 1 1 d .
O35 O 0.7021(4) 0.7536(4) 0.3085(3) 0.0360(16) Uani 1 1 d .
O36 O 0.6002(4) 0.8361(3) 0.4046(3) 0.0339(15) Uani 1 1 d .
O37 O 0.3985(4) 0.7995(3) 0.4893(3) 0.0298(14) Uani 1 1 d .
O38 O 0.4926(4) 0.9067(3) 0.5134(3) 0.0348(16) Uani 1 1 d .
O40 O 0.6913(4) 0.9613(4) 0.5392(4) 0.0381(16) Uani 1 1 d .
O41 O 0.5584(5) 0.9468(4) 0.6543(4) 0.051(2) Uani 1 1 d .
O42 O 0.5480(3) 0.8228(3) 0.4939(3) 0.0198(12) Uani 1 1 d .
O43 O 0.7540(4) 0.9125(3) 0.5234(3) 0.0337(15) Uani 1 1 d .
O44 O 0.7198(5) 0.9733(4) 0.7066(3) 0.0440(18) Uani 1 1 d .
O47 O 0.6913(3) 0.8621(3) 0.6110(3) 0.0198(12) Uani 1 1 d .
O48 O 0.5524(3) 0.8167(3) 0.6140(3) 0.0198(12) Uani 1 1 d .
O49 O 0.8720(4) 0.8774(3) 0.5405(4) 0.0359(16) Uani 1 1 d .
O50 O 0.7173(6) 0.8893(4) 0.7485(4) 0.056(2) Uani 1 1 d .
O51 O 0.5774(3) 0.7279(3) 0.5483(3) 0.0180(11) Uani 1 1 d .
O52 O 0.8243(4) 0.7472(3) 0.4273(3) 0.0336(15) Uani 1 1 d .
O53 O 0.7423(3) 0.7763(3) 0.5704(3) 0.0229(12) Uani 1 1 d .
O54 O 0.5583(3) 0.7459(3) 0.7109(3) 0.0256(7) Uani 1 1 d .
O55 O 0.7322(3) 0.7404(3) 0.6545(3) 0.0240(13) Uani 1 1 d .
O56 O 0.9588(3) 0.8085(3) 0.5644(3) 0.0311(14) Uani 1 1 d .
O57 O 0.9250(4) 0.8080(3) 0.6410(3) 0.0307(14) Uani 1 1 d .
O58 O 0.6865(3) 0.6453(3) 0.4378(3) 0.0207(12) Uani 1 1 d .
O59 O 0.7937(4) 0.6419(3) 0.3892(3) 0.0368(16) Uani 1 1 d .
O60 O 0.7688(3) 0.6978(3) 0.5940(3) 0.0198(12) Uani 1 1 d .
O61 O 0.8387(3) 0.6645(3) 0.5338(3) 0.0190(11) Uani 1 1 d .
O62 O 0.7182(3) 0.5492(3) 0.5418(3) 0.0169(11) Uani 1 1 d .
O63 O 0.8471(4) 0.5571(3) 0.4581(3) 0.0325(15) Uani 1 1 d .
O65 O 0.7048(3) 0.4524(3) 0.4475(3) 0.0174(11) Uani 1 1 d .
O66 O 0.5827(3) 0.3841(3) 0.4789(3) 0.0256(7) Uani 1 1 d .
O67 O 0.7647(3) 0.6230(3) 0.6882(3) 0.0179(11) Uani 1 1 d .
O68 O 0.9777(3) 0.6987(3) 0.6535(3) 0.0293(14) Uani 1 1 d .
O69 O 0.9129(3) 0.7395(3) 0.7351(3) 0.0220(12) Uani 1 1 d .
O70 O 1.0503(6) 0.8368(5) 0.8668(5) 0.073(3) Uani 1 1 d .
O72 O 1.0648(4) 0.7316(4) 0.7617(3) 0.0405(17) Uani 1 1 d .
O73 O 0.8982(3) 0.6123(3) 0.7317(3) 0.0211(12) Uani 1 1 d .
O74 O 0.7051(3) 0.4713(3) 0.6470(3) 0.0217(12) Uani 1 1 d .
O75 O 0.8370(4) 0.4360(4) 0.4724(4) 0.0411(17) Uani 1 1 d .
O76 O 0.5524(3) 0.6930(3) 0.4069(3) 0.0228(12) Uani 1 1 d .
O77 O 0.4457(3) 0.6761(3) 0.4124(3) 0.0252(13) Uani 1 1 d .
O78 O 0.8013(4) 0.4024(3) 0.5453(3) 0.0289(14) Uani 1 1 d .
O79 O 0.4292(3) 0.6374(3) 0.3163(3) 0.0253(13) Uani 1 1 d .
O80 O 0.8287(4) 0.4526(4) 0.7014(4) 0.0535(12) Uani 1 1 d .
O81 O 0.7302(3) 0.4557(3) 0.7753(3) 0.0218(12) Uani 1 1 d .
O82 O 0.7124(4) 0.5255(4) 0.8816(3) 0.0370(16) Uani 1 1 d .
O83 O 0.8156(4) 0.5946(3) 0.8724(3) 0.0314(14) Uani 1 1 d .
O84 O 1.0318(5) 0.7445(6) 0.9429(4) 0.082(3) Uani 1 1 d .
O85 O 1.1479(4) 0.7731(5) 0.9032(4) 0.071(3) Uani 1 1 d .
O90 O 1.0243(5) 0.6327(4) 0.8630(4) 0.0548(14) Uani 1 1 d .
O91 O 0.9026(5) 0.5491(4) 0.8368(4) 0.0548(14) Uani 1 1 d .
O92 O 0.8043(4) 0.3593(4) 0.7229(4) 0.0535(12) Uani 1 1 d .
O93 O 0.6814(5) 0.3076(4) 0.7609(4) 0.0417(17) Uani 1 1 d .
O94 O 0.6232(5) 0.2440(4) 0.6588(4) 0.0451(18) Uani 1 1 d .
O95 O 0.3109(16) 0.1507(14) 0.0241(13) 0.231(11) Uiso 1 1 d .
O96 O 0.3599(15) 0.7555(13) 0.0325(13) 0.227(10) Uiso 1 1 d .
O97 O 0.3965(10) 0.9036(9) 0.6032(9) 0.145(6) Uiso 1 1 d .
O98 O 0.5188(17) 0.8574(14) 0.7384(14) 0.254(12) Uiso 1 1 d .
O99 O 1.0063(6) 0.9570(5) 0.5383(6) 0.083(3) Uani 1 1 d .
Cl11 Cl 0.4270(4) 0.4786(5) 0.4057(3) 0.074(2) Uani 0.50 1 d P
Cl12 Cl 0.5334(6) 0.5761(4) 0.4630(4) 0.076(2) Uani 0.50 1 d P
O102 O 1.2147(15) 0.9442(13) 0.9178(13) 0.236(11) Uiso 1 1 d .
O104 O 1.2771(9) 0.7695(8) 0.9153(8) 0.133(5) Uiso 1 1 d .
O105 O 1.0923(14) 0.6871(12) 1.0393(12) 0.215(10) Uani 1 1 d .
O106 O 0.7114(3) 0.7773(3) 0.4447(3) 0.0180(11) Uani 1 1 d .
O4N O 0.8575(3) 0.5497(3) 0.5978(3) 0.0227(11) Uani 0.50 1 d P
O7N O 0.6716(4) 0.5033(3) 0.3236(3) 0.0232(11) Uani 0.50 1 d P
O10N O 0.6109(4) 0.2975(3) 0.4250(3) 0.0233(11) Uani 0.50 1 d P
N201 N 0.7471(4) 0.7374(4) 0.6064(4) 0.0321(18) Uani 1 1 d .
N202 N 0.4776(5) 0.6689(4) 0.3794(4) 0.0352(19) Uani 1 1 d .
N203 N 0.3435(5) 0.4118(4) 0.2452(4) 0.0299(17) Uani 1 1 d .
N4 N 0.8575(3) 0.5497(3) 0.5978(3) 0.0227(11) Uani 0.50 1 d P
N5 N 0.9198(7) 0.5569(7) 0.6042(7) 0.0227(11) Uani 0.50 1 d P
N6 N 0.9764(7) 0.5637(7) 0.6086(7) 0.0227(11) Uani 0.50 1 d P
N7 N 0.6716(4) 0.5033(3) 0.3236(3) 0.0232(11) Uani 0.50 1 d P
N8 N 0.7197(8) 0.5000(8) 0.3098(6) 0.0232(11) Uani 0.50 1 d P
N9 N 0.7639(8) 0.4968(8) 0.2976(6) 0.0232(11) Uani 0.50 1 d P
N10 N 0.6109(4) 0.2975(3) 0.4250(3) 0.0233(11) Uani 0.50 1 d P
N11 N 0.6467(9) 0.2716(7) 0.4167(7) 0.0233(11) Uani 0.50 1 d P
N12 N 0.6822(9) 0.2515(7) 0.4123(7) 0.0233(11) Uani 0.50 1 d P
N13 N 0.3333(4) 0.9530(4) 0.3901(4) 0.0301(17) Uani 1 1 d .
N14 N 0.8950(6) 1.0833(5) 0.4922(6) 0.057(3) Uani 1 1 d .
N15 N 0.6044(6) 0.9871(5) 0.3177(6) 0.080(4) Uani 1 1 d D
N16 N 0.8794(6) 0.9371(5) 0.3263(6) 0.086(4) Uani 1 1 d D
N17 N 0.3195(5) 0.4769(5) -0.1077(5) 0.043(2) Uani 1 1 d .
N18 N 0.8864(8) 0.6991(7) 0.2653(5) 0.069(3) Uani 1 1 d .
N19 N 0.2613(7) 0.2914(6) -0.0929(5) 0.058(3) Uani 1 1 d .
N20 N 0.4598(4) 0.3556(4) -0.0540(3) 0.0256(16) Uani 1 1 d .
N21 N 0.0886(9) 0.0137(8) 0.3276(9) 0.142(4) Uani 1 1 d D
N22 N 0.5952(6) 0.0731(4) 0.7194(5) 0.075(4) Uani 1 1 d D
N23 N 0.9900(11) 0.4419(8) 0.9395(10) 0.114(6) Uani 1 1 d .
N24 N 0.9450(7) 0.7106(7) 1.0724(6) 0.089(5) Uani 1 1 d .
N25 N 0.7748(8) 1.0892(7) 0.8862(6) 0.0975(16) Uani 1 1 d D
N26 N 1.2561(5) 0.8225(6) 0.7313(6) 0.060(3) Uani 1 1 d .
N27 N 1.0059(5) 0.3761(5) 0.5428(5) 0.045(2) Uani 1 1 d .
N28 N 1.0195(6) 0.3803(7) 0.7599(6) 0.089(4) Uani 1 1 d D
N29 N 1.1685(6) 0.9306(6) 0.7914(5) 0.066(3) Uani 1 1 d .
N30 N 0.7409(11) 0.3078(8) 0.1903(8) 0.0975(16) Uani 1 1 d .
C1 C 0.4226(5) 0.8589(4) 0.4837(4) 0.0235(18) Uani 1 1 d .
C2 C 0.3610(5) 0.8714(5) 0.4344(4) 0.0256(18) Uani 1 1 d .
C3 C 0.2815(6) 0.8186(5) 0.3893(6) 0.042(3) Uani 1 1 d .
H3 H 0.2637 0.7743 0.3905 0.051 Uiso 1 1 calc R
C4 C 0.2307(6) 0.8346(5) 0.3432(6) 0.056(4) Uani 1 1 d .
H4 H 0.1788 0.8005 0.3109 0.067 Uiso 1 1 calc R
C5 C 0.2574(6) 0.9020(5) 0.3453(6) 0.046(3) Uani 1 1 d .
H5 H 0.2220 0.9123 0.3150 0.056 Uiso 1 1 calc R
C6 C 0.3823(5) 0.9365(4) 0.4334(4) 0.0246(18) Uani 1 1 d .
H6 H 0.4341 0.9714 0.4649 0.030 Uiso 1 1 calc R
C7 C 0.7412(5) 0.9601(5) 0.5262(5) 0.030(2) Uani 1 1 d .
C8 C 0.7891(6) 1.0222(5) 0.5138(5) 0.034(2) Uani 1 1 d .
C9 C 0.7748(8) 1.0744(6) 0.5105(7) 0.051(3) Uani 1 1 d .
H9 H 0.7333 1.0720 0.5155 0.062 Uiso 1 1 calc R
C10 C 0.8220(9) 1.1307(6) 0.4997(8) 0.065(4) Uani 1 1 d .
H10 H 0.8137 1.1671 0.4987 0.078 Uiso 1 1 calc R
C11 C 0.8775(9) 1.1321(6) 0.4912(7) 0.065(4) Uani 1 1 d .
H11 H 0.9082 1.1704 0.4837 0.078 Uiso 1 1 calc R
C12 C 0.8504(7) 1.0285(6) 0.5040(6) 0.044(3) Uani 1 1 d .
H12 H 0.8613 0.9936 0.5057 0.053 Uiso 1 1 calc R
C13 C 0.5923(5) 0.8234(5) 0.3476(4) 0.0268(19) Uani 1 1 d .
C14 C 0.5910(5) 0.8759(4) 0.3139(4) 0.033(2) Uani 1 1 d D
C15 C 0.5840(5) 0.8672(5) 0.2515(4) 0.051(3) Uani 1 1 d D
H15 H 0.5772 0.8273 0.2303 0.061 Uiso 1 1 calc R
C16 C 0.5865(6) 0.9155(7) 0.2199(6) 0.074(5) Uani 1 1 d D
H16 H 0.5818 0.9098 0.1782 0.089 Uiso 1 1 calc R
C17 C 0.5967(6) 0.9733(7) 0.2553(6) 0.088(6) Uani 1 1 d D
H17 H 0.5985 1.0065 0.2349 0.106 Uiso 1 1 calc R
C18 C 0.6010(5) 0.9358(4) 0.3457(5) 0.048(3) Uani 1 1 d D
H18 H 0.6056 0.9415 0.3874 0.058 Uiso 1 1 calc R
C19 C 0.6900(5) 0.7643(5) 0.2556(4) 0.0261(19) Uani 1 1 d .
C20 C 0.7529(5) 0.8321(4) 0.2594(4) 0.034(2) Uani 1 1 d D
C21 C 0.7482(7) 0.8460(5) 0.2017(5) 0.064(4) Uani 1 1 d D
H21 H 0.7040 0.8151 0.1604 0.077 Uiso 1 1 calc R
C22 C 0.8075(7) 0.9048(5) 0.2040(7) 0.070(4) Uani 1 1 d D
H22 H 0.8044 0.9142 0.1652 0.084 Uiso 1 1 calc R
C23 C 0.8725(8) 0.9494(7) 0.2672(7) 0.091(6) Uani 1 1 d D
H23 H 0.9132 0.9894 0.2699 0.110 Uiso 1 1 calc R
C24 C 0.8185(5) 0.8781(4) 0.3203(5) 0.056(3) Uani 1 1 d D
H24 H 0.8212 0.8686 0.3589 0.068 Uiso 1 1 calc R
C25 C 0.3704(6) 0.5999(5) 0.0419(4) 0.032(2) Uani 1 1 d .
C26 C 0.3365(5) 0.5635(5) -0.0304(5) 0.033(2) Uani 1 1 d .
C27 C 0.2993(7) 0.5849(6) -0.0815(5) 0.044(3) Uani 1 1 d .
H27 H 0.2927 0.6211 -0.0723 0.053 Uiso 1 1 calc R
C28 C 0.2728(7) 0.5517(7) -0.1453(6) 0.055(3) Uani 1 1 d .
H28 H 0.2475 0.5648 -0.1804 0.066 Uiso 1 1 calc R
C29 C 0.2837(7) 0.4991(6) -0.1571(5) 0.052(3) Uani 1 1 d .
H29 H 0.2659 0.4771 -0.2009 0.063 Uiso 1 1 calc R
C30 C 0.3461(5) 0.5102(5) -0.0463(5) 0.033(2) Uani 1 1 d .
H30 H 0.3729 0.4972 -0.0117 0.040 Uiso 1 1 calc R
C31 C 0.8237(5) 0.7021(5) 0.3924(4) 0.0242(18) Uani 1 1 d .
C32 C 0.8640(5) 0.7254(5) 0.3524(4) 0.0266(19) Uani 1 1 d .
C33 C 0.9188(8) 0.7915(6) 0.3689(6) 0.051(3) Uani 1 1 d .
H33 H 0.9271 0.8239 0.4022 0.062 Uiso 1 1 calc R
C34 C 0.9621(8) 0.8121(7) 0.3384(7) 0.066(4) Uani 1 1 d U
H34 H 1.0036 0.8569 0.3535 0.079 Uiso 1 1 calc R
C35 C 0.9439(9) 0.7674(9) 0.2872(7) 0.068(4) Uani 1 1 d U
H35 H 0.9710 0.7822 0.2643 0.082 Uiso 1 1 calc R
C36 C 0.8484(6) 0.6796(6) 0.2995(5) 0.041(2) Uani 1 1 d .
H36 H 0.8106 0.6339 0.2870 0.049 Uiso 1 1 calc R
C37 C 0.2868(6) 0.2899(6) 0.0765(5) 0.038(2) Uani 1 1 d .
C38 C 0.2510(6) 0.2707(6) 0.0035(5) 0.044(3) Uani 1 1 d .
C39 C 0.1780(9) 0.2093(7) -0.0387(6) 0.070(4) Uani 1 1 d .
H39 H 0.1507 0.1811 -0.0208 0.084 Uiso 1 1 calc R
C40 C 0.1478(10) 0.1916(9) -0.1057(7) 0.095(6) Uani 1 1 d .
H40 H 0.0982 0.1525 -0.1345 0.114 Uiso 1 1 calc R
C41 C 0.1928(10) 0.2333(9) -0.1307(6) 0.080(5) Uani 1 1 d .
H41 H 0.1734 0.2193 -0.1763 0.096 Uiso 1 1 calc R
C42 C 0.2877(7) 0.3090(7) -0.0270(5) 0.052(3) Uani 1 1 d .
H42 H 0.3349 0.3506 0.0002 0.063 Uiso 1 1 calc R
C43 C 0.5189(5) 0.4560(4) 0.1130(4) 0.0225(18) Uani 1 1 d .
C44 C 0.4985(5) 0.3983(4) 0.0605(4) 0.0234(18) Uani 1 1 d .
C45 C 0.5017(6) 0.3425(5) 0.0721(4) 0.034(2) Uani 1 1 d .
H45 H 0.5153 0.3372 0.1140 0.040 Uiso 1 1 calc R
C46 C 0.4844(7) 0.2935(5) 0.0200(5) 0.043(3) Uani 1 1 d .
H46 H 0.4861 0.2548 0.0266 0.052 Uiso 1 1 calc R
C47 C 0.4649(6) 0.3025(5) -0.0412(4) 0.035(2) Uani 1 1 d .
H47 H 0.4548 0.2698 -0.0753 0.042 Uiso 1 1 calc R
C48 C 0.4755(5) 0.4008(5) -0.0042(4) 0.0243(18) Uani 1 1 d .
H48 H 0.4709 0.4379 -0.0129 0.029 Uiso 1 1 calc R
C49 C 0.045(2) 0.0891(16) 0.192(2) 0.067(9) Uani 0.45 1 d P
C50 C 0.0741(9) 0.0451(7) 0.2284(8) 0.108(7) Uani 1 1 d DU
C51 C 0.0634(9) -0.0176(7) 0.2031(11) 0.142(4) Uani 1 1 d DU
H51 H 0.0548 -0.0277 0.1601 0.171 Uiso 1 1 calc R
C52 C 0.0640(10) -0.0664(10) 0.2335(10) 0.142(4) Uani 1 1 d D
H52 H 0.0565 -0.1074 0.2140 0.171 Uiso 1 1 calc R
C53 C 0.0770(9) -0.0463(9) 0.2962(10) 0.142(4) Uani 1 1 d D
H53 H 0.0781 -0.0764 0.3203 0.171 Uiso 1 1 calc R
C54 C 0.0872(9) 0.0597(9) 0.2927(9) 0.142(4) Uani 1 1 d D
H54 H 0.0951 0.1007 0.3127 0.171 Uiso 1 1 calc R
C55 C 0.6450(6) 0.2507(5) 0.7182(5) 0.033(2) Uani 1 1 d .
C56 C 0.6291(6) 0.1895(4) 0.7415(4) 0.049(3) Uani 1 1 d D
C57 C 0.6346(6) 0.1913(4) 0.8035(4) 0.064(4) Uani 1 1 d D
H57 H 0.6479 0.2308 0.8317 0.076 Uiso 1 1 calc R
C58 C 0.6200(7) 0.1336(5) 0.8223(5) 0.088(5) Uani 1 1 d D
H58 H 0.6236 0.1344 0.8634 0.105 Uiso 1 1 calc R
C59 C 0.6002(8) 0.0744(5) 0.7806(5) 0.092(6) Uani 1 1 d D
H59 H 0.5903 0.0358 0.7936 0.111 Uiso 1 1 calc R
C60 C 0.6086(6) 0.1299(4) 0.7005(4) 0.055(3) Uani 1 1 d D
H60 H 0.6039 0.1284 0.6589 0.066 Uiso 1 1 calc R
C61 C 0.9764(7) 0.5760(7) 0.8637(6) 0.0548(14) Uani 1 1 d .
C62 C 1.0127(7) 0.5392(7) 0.9017(8) 0.063(4) Uani 1 1 d .
C63 C 1.0982(10) 0.5740(12) 0.9428(11) 0.117(8) Uani 1 1 d .
H63 H 1.1320 0.6165 0.9433 0.140 Uiso 1 1 calc R
C64 C 1.1277(16) 0.5368(15) 0.9840(14) 0.151(11) Uani 1 1 d U
H64 H 1.1824 0.5545 1.0116 0.182 Uiso 1 1 calc R
C65 C 1.0775(16) 0.4806(16) 0.9809(15) 0.157(12) Uani 1 1 d U
H65 H 1.0992 0.4601 1.0095 0.189 Uiso 1 1 calc R
C66 C 0.9644(11) 0.4767(9) 0.9034(10) 0.085(5) Uani 1 1 d .
H66 H 0.9092 0.4575 0.8770 0.102 Uiso 1 1 calc R
C67 C 0.7809(5) 0.5750(4) 0.9045(4) 0.0236(18) Uani 1 1 d .
C68 C 0.8250(7) 0.6140(7) 0.9770(5) 0.0618(17) Uani 1 1 d .
C69 C 0.7996(8) 0.5921(7) 1.0188(5) 0.0618(17) Uani 1 1 d .
H69 H 0.7514 0.5514 1.0023 0.074 Uiso 1 1 calc R
C70 C 0.8433(6) 0.6286(6) 1.0851(5) 0.0618(17) Uani 1 1 d D
H70 H 0.8228 0.6150 1.1127 0.074 Uiso 1 1 calc R
C71 C 0.9151(6) 0.6836(6) 1.1100(6) 0.0618(17) Uani 1 1 d D
H71 H 0.9464 0.7045 1.1561 0.074 Uiso 1 1 calc R
C72 C 0.8987(7) 0.6755(7) 1.0062(6) 0.0618(17) Uani 1 1 d .
H72 H 0.9169 0.6933 0.9783 0.074 Uiso 1 1 calc R
C73 C 0.7304(9) 0.9469(6) 0.7529(5) 0.058(4) Uani 1 1 d .
C74 C 0.7454(9) 0.9856(8) 0.8159(8) 0.0975(16) Uani 1 1 d D
C75 C 0.7462(8) 0.9581(8) 0.8673(7) 0.0975(16) Uani 1 1 d D
H75 H 0.7368 0.9141 0.8620 0.117 Uiso 1 1 calc R
C76 C 0.7608(8) 0.9952(7) 0.9264(7) 0.0975(16) Uani 1 1 d D
H76 H 0.7608 0.9756 0.9597 0.117 Uiso 1 1 calc R
C77 C 0.7752(8) 1.0614(8) 0.9362(8) 0.0975(16) Uani 1 1 d D
H77 H 0.7849 1.0861 0.9755 0.117 Uiso 1 1 calc R
C78 C 0.7597(8) 1.0512(7) 0.8276(7) 0.0975(16) Uani 1 1 d D
H78 H 0.7591 1.0709 0.7943 0.117 Uiso 1 1 calc R
C79 C 1.0462(5) 0.7251(5) 0.7023(5) 0.030(2) Uani 1 1 d .
C80 C 1.1144(5) 0.7522(5) 0.6891(5) 0.033(2) Uani 1 1 d .
C81 C 1.1025(7) 0.7366(6) 0.6261(5) 0.042(2) Uani 1 1 d .
H81 H 1.0508 0.7095 0.5894 0.050 Uiso 1 1 calc R
C82 C 1.1673(8) 0.7612(7) 0.6179(7) 0.055(3) Uani 1 1 d .
H82 H 1.1599 0.7494 0.5756 0.066 Uiso 1 1 calc R
C83 C 1.2417(7) 0.8026(7) 0.6708(7) 0.059(3) Uani 1 1 d .
H83 H 1.2848 0.8177 0.6640 0.071 Uiso 1 1 calc R
C84 C 1.1920(6) 0.7950(6) 0.7414(5) 0.046(3) Uani 1 1 d .
H84 H 1.2013 0.8057 0.7846 0.055 Uiso 1 1 calc R
C85 C 0.8410(5) 0.4086(5) 0.5167(5) 0.0273(19) Uani 1 1 d .
C86 C 0.8946(5) 0.3804(5) 0.5376(5) 0.030(2) Uani 1 1 d .
C87 C 0.8839(7) 0.3321(5) 0.5698(5) 0.040(2) Uani 1 1 d .
H87 H 0.8426 0.3166 0.5790 0.048 Uiso 1 1 calc R
C88 C 0.9349(7) 0.3071(6) 0.5882(6) 0.052(3) Uani 1 1 d .
H88 H 0.9294 0.2753 0.6106 0.062 Uiso 1 1 calc R
C89 C 0.9928(7) 0.3302(6) 0.5726(6) 0.051(3) Uani 1 1 d .
H89 H 1.0259 0.3122 0.5839 0.062 Uiso 1 1 calc R
C90 C 0.9551(6) 0.3989(6) 0.5238(6) 0.041(2) Uani 1 1 d .
H90 H 0.9611 0.4291 0.4997 0.050 Uiso 1 1 calc R
C91 C 0.8495(7) 0.4126(7) 0.7166(7) 0.0535(12) Uani 1 1 d .
C92 C 0.9279(6) 0.4222(5) 0.7292(5) 0.0535(12) Uani 1 1 d D
C93 C 0.9756(6) 0.4733(6) 0.7130(6) 0.072(4) Uani 1 1 d D
H93 H 0.9608 0.5039 0.6976 0.086 Uiso 1 1 calc R
C94 C 1.0443(7) 0.4784(8) 0.7198(7) 0.115(8) Uani 1 1 d D
H94 H 1.0770 0.5121 0.7092 0.138 Uiso 1 1 calc R
C95 C 1.0632(8) 0.4315(7) 0.7429(7) 0.101(7) Uani 1 1 d D
H95 H 1.1098 0.4352 0.7473 0.121 Uiso 1 1 calc R
C96 C 0.9507(6) 0.3772(6) 0.7519(5) 0.062(4) Uani 1 1 d D
H96 H 0.9182 0.3431 0.7622 0.075 Uiso 1 1 calc R
C97 C 0.9783(5) 0.8268(4) 0.6237(4) 0.0259(18) Uani 1 1 d .
C98 C 1.0637(6) 0.8736(5) 0.6759(5) 0.034(2) Uani 1 1 d .
C99 C 1.1212(7) 0.9049(7) 0.6594(7) 0.060(3) Uani 1 1 d .
H99 H 1.1052 0.8964 0.6144 0.072 Uiso 1 1 calc R
C100 C 1.1990(7) 0.9467(8) 0.7043(8) 0.075(4) Uani 1 1 d .
H100 H 1.2373 0.9679 0.6924 0.090 Uiso 1 1 calc R
C101 C 1.2182(8) 0.9560(8) 0.7713(8) 0.080(5) Uani 1 1 d .
H101 H 1.2721 0.9833 0.8040 0.097 Uiso 1 1 calc R
C102 C 1.0919(6) 0.8905(6) 0.7436(5) 0.046(3) Uani 1 1 d .
H102 H 1.0545 0.8723 0.7569 0.055 Uiso 1 1 calc R
C103 C 0.6145(8) 0.3147(7) 0.2609(5) 0.053(3) Uani 1 1 d U
C104 C 0.6857(13) 0.3238(10) 0.2573(10) 0.0975(16) Uani 1 1 d U
C105 C 0.7627(13) 0.3605(10) 0.3163(10) 0.0975(16) Uani 1 1 d .
H105 H 0.7697 0.3774 0.3574 0.117 Uiso 1 1 calc R
C106 C 0.8281(13) 0.3700(10) 0.3092(10) 0.0975(16) Uani 1 1 d .
H106 H 0.8794 0.3916 0.3464 0.117 Uiso 1 1 calc R
C107 C 0.8154(13) 0.3477(10) 0.2479(9) 0.0975(16) Uani 1 1 d .
H107 H 0.8603 0.3600 0.2440 0.117 Uiso 1 1 calc R
C108 C 0.6766(13) 0.2970(10) 0.1990(10) 0.0975(16) Uani 1 1 d .
H108 H 0.6249 0.2698 0.1625 0.117 Uiso 1 1 calc R
C49' C 0.0906(14) 0.0961(10) 0.1934(11) 0.044(5) Uani 0.55 1 d P
O19' O -0.015(2) 0.0691(13) 0.1403(18) 0.102(13) Uani 0.35 1 d P
O120 O 1.161(4) 0.776(3) 1.048(3) 0.26(3) Uiso 0.50 1 d P
O302 O 0.5840(17) 0.6127(15) 0.5123(15) 0.253(13) Uiso 1 1 d .
O301 O 0.3965(14) 0.4206(12) 0.4010(17) 0.137(13) Uani 0.50 1 d P
O304 O 0.526(2) 0.8607(19) 0.0847(19) 0.336(18) Uiso 1 1 d .
O306 O 0.828(6) 0.946(5) 0.065(5) 0.44(6) Uiso 0.50 1 d P
O307 O 0.857(4) 0.960(3) 0.033(3) 0.24(3) Uiso 0.50 1 d P
O305 O 0.385(3) 0.103(2) -0.017(2) 0.40(2) Uiso 1 1 d .
O121 O 1.217(2) 0.7605(18) 1.0300(17) 0.146(12) Uiso 0.50 1 d P
O103 O 1.4093(18) 0.9073(16) 0.8429(15) 0.126(10) Uiso 0.50 1 d P

loop_
_atom_site_aniso_label
_atom_site_aniso_U_11
_atom_site_aniso_U_22
_atom_site_aniso_U_33
_atom_site_aniso_U_23
_atom_site_aniso_U_13
_atom_site_aniso_U_12
Gd1 0.0221(2) 0.0206(2) 0.01449(17) 0.00863(15) 0.01162(16) 0.01184(17)
Gd2 0.01734(19) 0.0198(2) 0.01645(18) 0.00750(15) 0.00999(15) 0.01053(17)
Gd3 0.01664(18) 0.0193(2) 0.01465(17) 0.00942(15) 0.00915(15) 0.01112(17)
Gd4 0.02006(19) 0.0200(2) 0.01409(17) 0.00648(15) 0.00928(15) 0.01115(17)
Gd5 0.01945(19) 0.0206(2) 0.01741(18) 0.00944(16) 0.01124(16) 0.01114(17)
Gd6 0.01744(19) 0.0186(2) 0.01879(18) 0.00810(16) 0.01018(15) 0.00968(17)
Gd7 0.0220(2) 0.0201(2) 0.01608(18) 0.00894(16) 0.00841(16) 0.01235(18)
Gd8 0.01696(19) 0.0175(2) 0.01741(18) 0.00822(15) 0.00965(15) 0.00953(17)
Gd9 0.01670(18) 0.0185(2) 0.01891(18) 0.00952(16) 0.01084(15) 0.01010(17)
Gd10 0.0227(2) 0.0207(2) 0.01947(19) 0.01009(16) 0.01320(16) 0.01408(18)
Gd11 0.01698(19) 0.0206(2) 0.01938(19) 0.01006(16) 0.00985(16) 0.00982(17)
Gd12 0.01524(19) 0.0325(2) 0.0208(2) 0.00938(18) 0.00745(16) 0.01001(19)
Gd13 0.01639(18) 0.0204(2) 0.01589(18) 0.00774(15) 0.00832(15) 0.01117(17)
Gd14 0.01659(18) 0.0184(2) 0.01767(18) 0.00831(15) 0.01013(15) 0.00999(17)
Gd15 0.01866(19) 0.0174(2) 0.01771(18) 0.00876(15) 0.01119(15) 0.01138(17)
Gd16 0.01769(19) 0.0149(2) 0.02021(18) 0.00803(15) 0.01227(16) 0.00931(17)
Gd17 0.0285(2) 0.0254(2) 0.01967(19) 0.01386(17) 0.01534(17) 0.02011(19)
Gd18 0.0224(2) 0.0154(2) 0.02381(19) 0.00952(16) 0.01318(16) 0.01214(17)
O2 0.105(7) 0.095(7) 0.043(4) 0.037(5) 0.048(5) 0.086(6)
O3 0.035(4) 0.057(5) 0.031(3) 0.024(3) 0.016(3) 0.030(4)
O4 0.066(5) 0.066(5) 0.035(4) 0.034(4) 0.034(4) 0.056(4)
O7 0.038(4) 0.043(4) 0.041(4) 0.023(3) 0.030(3) 0.027(3)
O8 0.020(3) 0.028(3) 0.016(2) 0.012(2) 0.010(2) 0.016(3)
O9 0.049(4) 0.029(3) 0.024(3) 0.014(3) 0.024(3) 0.024(3)
O10 0.017(3) 0.026(3) 0.017(2) 0.009(2) 0.008(2) 0.013(2)
O11 0.024(3) 0.019(3) 0.040(3) 0.015(3) 0.020(3) 0.015(3)
O12 0.017(3) 0.025(3) 0.038(3) 0.013(3) 0.018(3) 0.012(3)
O13 0.033(3) 0.037(4) 0.019(3) 0.009(3) 0.016(3) 0.021(3)
O14 0.017(3) 0.018(3) 0.038(3) 0.009(3) 0.016(3) 0.008(3)
O15 0.039(4) 0.047(5) 0.035(4) 0.011(4) 0.010(3) 0.011(4)
O16 0.032(4) 0.078(6) 0.033(4) 0.022(4) 0.018(3) 0.016(4)
O17 0.033(4) 0.061(5) 0.025(3) 0.001(3) 0.011(3) 0.024(4)
O19 0.22(2) 0.067(11) 0.095(13) 0.030(10) 0.102(16) 0.086(14)
O20 0.071(5) 0.026(4) 0.091(6) 0.019(4) 0.065(5) 0.016(4)
O21 0.080(6) 0.098(8) 0.051(5) -0.015(5) 0.009(5) 0.067(6)
O22 0.023(3) 0.022(3) 0.019(3) 0.009(2) 0.012(2) 0.012(3)
O23 0.052(6) 0.206(15) 0.045(5) -0.001(7) 0.013(5) 0.066(8)
O24 0.024(3) 0.039(4) 0.020(3) 0.017(3) 0.008(3) 0.004(3)
O25 0.0241(17) 0.032(2) 0.0274(17) 0.0160(16) 0.0146(15) 0.0168(16)
O26 0.055(4) 0.061(5) 0.035(4) 0.020(4) 0.027(3) 0.045(4)
O27 0.036(4) 0.026(3) 0.031(3) 0.007(3) 0.022(3) 0.007(3)
O28 0.021(3) 0.021(3) 0.017(3) 0.008(2) 0.011(2) 0.012(2)
O29 0.020(3) 0.023(3) 0.018(3) 0.008(2) 0.012(2) 0.011(3)
O30 0.016(3) 0.023(3) 0.016(2) 0.006(2) 0.007(2) 0.010(2)
O32 0.019(3) 0.019(3) 0.018(3) 0.008(2) 0.011(2) 0.009(2)
O33 0.047(4) 0.032(4) 0.031(3) 0.014(3) 0.022(3) 0.026(3)
O34 0.024(3) 0.024(3) 0.022(3) 0.014(2) 0.015(2) 0.017(3)
O35 0.035(4) 0.042(4) 0.034(3) 0.018(3) 0.021(3) 0.016(3)
O36 0.055(4) 0.043(4) 0.024(3) 0.018(3) 0.024(3) 0.037(4)
O37 0.039(4) 0.029(4) 0.039(3) 0.019(3) 0.023(3) 0.026(3)
O38 0.029(3) 0.021(3) 0.049(4) 0.016(3) 0.012(3) 0.016(3)
O40 0.047(4) 0.038(4) 0.050(4) 0.024(3) 0.036(4) 0.025(4)
O41 0.079(6) 0.040(4) 0.064(5) 0.017(4) 0.056(5) 0.036(4)
O42 0.021(3) 0.021(3) 0.027(3) 0.014(2) 0.016(2) 0.013(3)
O43 0.039(4) 0.020(3) 0.050(4) 0.015(3) 0.030(3) 0.014(3)
O44 0.057(5) 0.033(4) 0.031(3) 0.006(3) 0.010(3) 0.028(4)
O47 0.019(3) 0.020(3) 0.023(3) 0.006(2) 0.011(2) 0.011(2)
O48 0.027(3) 0.019(3) 0.025(3) 0.015(2) 0.018(2) 0.015(3)
O49 0.028(3) 0.022(3) 0.060(4) 0.017(3) 0.024(3) 0.013(3)
O50 0.096(7) 0.036(4) 0.034(4) 0.014(3) 0.025(4) 0.039(5)
O51 0.018(3) 0.018(3) 0.023(3) 0.011(2) 0.012(2) 0.010(2)
O52 0.055(4) 0.035(4) 0.032(3) 0.020(3) 0.032(3) 0.029(3)
O53 0.034(3) 0.031(3) 0.029(3) 0.023(3) 0.023(3) 0.026(3)
O54 0.0241(17) 0.032(2) 0.0274(17) 0.0160(16) 0.0146(15) 0.0168(16)
O55 0.036(3) 0.041(4) 0.019(3) 0.016(3) 0.022(3) 0.029(3)
O56 0.022(3) 0.039(4) 0.032(3) 0.013(3) 0.016(3) 0.014(3)
O57 0.026(3) 0.039(4) 0.029(3) 0.014(3) 0.018(3) 0.013(3)
O58 0.020(3) 0.019(3) 0.021(3) 0.006(2) 0.008(2) 0.012(2)
O59 0.049(4) 0.031(4) 0.039(4) 0.016(3) 0.032(3) 0.018(3)
O60 0.023(3) 0.022(3) 0.025(3) 0.013(2) 0.016(2) 0.016(3)
O61 0.015(3) 0.020(3) 0.024(3) 0.007(2) 0.012(2) 0.009(2)
O62 0.019(3) 0.018(3) 0.017(2) 0.009(2) 0.011(2) 0.010(2)
O63 0.027(3) 0.039(4) 0.049(4) 0.023(3) 0.026(3) 0.023(3)
O65 0.017(3) 0.015(3) 0.023(3) 0.009(2) 0.011(2) 0.009(2)
O66 0.0241(17) 0.032(2) 0.0274(17) 0.0160(16) 0.0146(15) 0.0168(16)
O67 0.020(3) 0.018(3) 0.019(3) 0.008(2) 0.010(2) 0.012(2)
O68 0.016(3) 0.034(4) 0.034(3) 0.009(3) 0.013(3) 0.010(3)
O69 0.020(3) 0.021(3) 0.022(3) 0.006(2) 0.011(2) 0.009(3)
O70 0.081(7) 0.049(5) 0.065(6) 0.006(5) 0.020(5) 0.035(5)
O72 0.025(3) 0.060(5) 0.035(4) 0.018(3) 0.020(3) 0.017(3)
O73 0.018(3) 0.024(3) 0.021(3) 0.009(2) 0.009(2) 0.010(2)
O74 0.028(3) 0.023(3) 0.024(3) 0.013(2) 0.017(2) 0.016(3)
O75 0.053(4) 0.050(4) 0.050(4) 0.028(4) 0.035(4) 0.039(4)
O76 0.015(3) 0.027(3) 0.022(3) 0.001(2) 0.011(2) 0.008(3)
O77 0.026(3) 0.037(4) 0.018(3) 0.004(3) 0.016(2) 0.017(3)
O78 0.029(3) 0.032(4) 0.037(3) 0.014(3) 0.021(3) 0.021(3)
O79 0.023(3) 0.034(3) 0.016(3) 0.002(2) 0.009(2) 0.014(3)
O80 0.034(2) 0.058(3) 0.070(3) 0.022(3) 0.022(2) 0.029(2)
O81 0.022(3) 0.023(3) 0.022(3) 0.009(2) 0.011(2) 0.013(3)
O82 0.030(3) 0.038(4) 0.024(3) 0.003(3) 0.015(3) 0.003(3)
O83 0.031(3) 0.034(4) 0.025(3) 0.008(3) 0.018(3) 0.009(3)
O84 0.049(5) 0.135(10) 0.038(4) 0.024(5) 0.022(4) 0.031(6)
O85 0.026(4) 0.107(8) 0.053(5) 0.018(5) 0.011(4) 0.024(5)
O90 0.044(3) 0.067(4) 0.054(3) 0.034(3) 0.015(2) 0.037(3)
O91 0.044(3) 0.067(4) 0.054(3) 0.034(3) 0.015(2) 0.037(3)
O92 0.034(2) 0.058(3) 0.070(3) 0.022(3) 0.022(2) 0.029(2)
O93 0.075(5) 0.035(4) 0.046(4) 0.024(3) 0.045(4) 0.035(4)
O94 0.068(5) 0.032(4) 0.040(4) 0.023(3) 0.028(4) 0.027(4)
O99 0.065(6) 0.081(7) 0.138(10) 0.078(7) 0.069(7) 0.040(6)
Cl11 0.060(4) 0.111(7) 0.049(3) 0.036(4) 0.021(3) 0.047(5)
Cl12 0.125(7) 0.074(5) 0.062(4) 0.038(4) 0.060(5) 0.061(5)
O105 0.18(2) 0.19(2) 0.20(2) 0.059(17) 0.087(17) 0.049(17)
O106 0.022(3) 0.020(3) 0.017(3) 0.008(2) 0.011(2) 0.013(2)
O4N 0.013(2) 0.019(3) 0.033(3) 0.004(2) 0.010(2) 0.009(2)
O7N 0.023(3) 0.035(3) 0.015(2) 0.008(2) 0.009(2) 0.019(3)
O10N 0.033(3) 0.025(3) 0.037(3) 0.022(2) 0.030(3) 0.021(3)
N201 0.030(4) 0.040(5) 0.030(4) 0.013(4) 0.014(3) 0.021(4)
N202 0.034(4) 0.034(5) 0.041(5) 0.011(4) 0.022(4) 0.018(4)
N203 0.035(4) 0.036(5) 0.028(4) 0.016(3) 0.017(3) 0.023(4)
N4 0.013(2) 0.019(3) 0.033(3) 0.004(2) 0.010(2) 0.009(2)
N5 0.013(2) 0.019(3) 0.033(3) 0.004(2) 0.010(2) 0.009(2)
N6 0.013(2) 0.019(3) 0.033(3) 0.004(2) 0.010(2) 0.009(2)
N7 0.023(3) 0.035(3) 0.015(2) 0.008(2) 0.009(2) 0.019(3)
N8 0.023(3) 0.035(3) 0.015(2) 0.008(2) 0.009(2) 0.019(3)
N9 0.023(3) 0.035(3) 0.015(2) 0.008(2) 0.009(2) 0.019(3)
N10 0.033(3) 0.025(3) 0.037(3) 0.022(2) 0.030(3) 0.021(3)
N11 0.033(3) 0.025(3) 0.037(3) 0.022(2) 0.030(3) 0.021(3)
N12 0.033(3) 0.025(3) 0.037(3) 0.022(2) 0.030(3) 0.021(3)
N13 0.027(4) 0.028(4) 0.037(4) 0.012(3) 0.014(3) 0.018(4)
N14 0.057(6) 0.055(7) 0.074(7) 0.043(6) 0.051(6) 0.021(5)
N15 0.085(9) 0.059(8) 0.108(11) 0.050(8) 0.046(8) 0.048(7)
N16 0.066(8) 0.035(6) 0.100(10) 0.022(7) 0.025(7) -0.001(6)
N17 0.029(4) 0.041(5) 0.052(5) 0.007(4) 0.020(4) 0.014(4)
N18 0.087(8) 0.101(10) 0.050(6) 0.038(7) 0.049(6) 0.057(8)
N19 0.069(7) 0.092(9) 0.035(5) 0.037(6) 0.035(5) 0.048(7)
N20 0.031(4) 0.031(4) 0.021(3) 0.009(3) 0.015(3) 0.019(4)
N21 0.151(8) 0.088(6) 0.138(9) 0.055(6) 0.035(8) 0.058(7)
N22 0.125(11) 0.037(6) 0.085(8) 0.037(6) 0.070(8) 0.041(7)
N23 0.129(14) 0.097(11) 0.185(18) 0.099(12) 0.090(13) 0.092(11)
N24 0.061(7) 0.067(8) 0.048(6) -0.012(6) 0.011(6) -0.014(6)
N25 0.144(5) 0.108(4) 0.097(3) 0.049(3) 0.083(4) 0.086(4)
N26 0.028(5) 0.072(8) 0.077(7) 0.024(6) 0.035(5) 0.016(5)
N27 0.036(5) 0.056(6) 0.064(6) 0.025(5) 0.031(5) 0.033(5)
N28 0.073(8) 0.144(14) 0.090(9) 0.046(10) 0.043(8) 0.085(10)
N29 0.041(6) 0.055(7) 0.050(6) 0.011(5) 0.006(5) 0.004(5)
N30 0.144(5) 0.108(4) 0.097(3) 0.049(3) 0.083(4) 0.086(4)
C1 0.025(4) 0.023(5) 0.032(4) 0.012(4) 0.016(4) 0.018(4)
C2 0.028(4) 0.026(5) 0.028(4) 0.011(4) 0.015(4) 0.016(4)
C3 0.036(5) 0.021(5) 0.053(6) 0.015(5) 0.014(5) 0.010(5)
C4 0.022(5) 0.023(5) 0.073(8) 0.015(5) -0.005(5) 0.002(4)
C5 0.041(6) 0.032(6) 0.048(6) 0.018(5) 0.006(5) 0.021(5)
C6 0.029(4) 0.025(5) 0.027(4) 0.014(4) 0.013(4) 0.019(4)
C7 0.027(4) 0.019(5) 0.034(5) 0.008(4) 0.017(4) 0.002(4)
C8 0.046(6) 0.028(5) 0.039(5) 0.018(4) 0.032(5) 0.016(5)
C9 0.065(8) 0.036(6) 0.078(8) 0.030(6) 0.050(7) 0.031(6)
C10 0.105(11) 0.038(7) 0.109(11) 0.049(7) 0.088(10) 0.043(8)
C11 0.081(10) 0.033(7) 0.085(10) 0.031(7) 0.058(9) 0.015(7)
C12 0.049(6) 0.039(6) 0.052(6) 0.017(5) 0.033(5) 0.022(5)
C13 0.027(4) 0.026(5) 0.027(4) 0.014(4) 0.010(4) 0.016(4)
C14 0.034(5) 0.032(5) 0.032(5) 0.015(4) 0.016(4) 0.015(4)
C15 0.065(8) 0.053(7) 0.037(6) 0.024(5) 0.024(6) 0.033(7)
C16 0.066(9) 0.088(11) 0.056(8) 0.060(8) 0.027(7) 0.028(9)
C17 0.086(11) 0.094(13) 0.104(13) 0.081(12) 0.054(11) 0.049(11)
C18 0.059(7) 0.038(6) 0.056(7) 0.022(5) 0.030(6) 0.031(6)
C19 0.032(5) 0.028(5) 0.030(5) 0.015(4) 0.023(4) 0.015(4)
C20 0.041(5) 0.025(5) 0.039(5) 0.014(4) 0.027(5) 0.012(5)
C21 0.068(8) 0.048(8) 0.053(7) 0.014(6) 0.029(7) 0.014(7)
C22 0.083(10) 0.053(9) 0.082(10) 0.038(8) 0.063(9) 0.019(8)
C23 0.090(12) 0.069(11) 0.152(18) 0.065(12) 0.087(14) 0.040(10)
C24 0.050(7) 0.035(7) 0.056(7) 0.011(6) 0.024(6) 0.004(6)
C25 0.044(5) 0.041(6) 0.023(4) 0.019(4) 0.020(4) 0.028(5)
C26 0.027(5) 0.040(6) 0.036(5) 0.014(4) 0.019(4) 0.018(4)
C27 0.056(7) 0.052(7) 0.030(5) 0.018(5) 0.016(5) 0.038(6)
C28 0.055(7) 0.064(8) 0.038(6) 0.016(6) 0.014(5) 0.036(7)
C29 0.053(7) 0.055(8) 0.030(5) 0.002(5) 0.015(5) 0.022(6)
C30 0.024(4) 0.034(5) 0.045(5) 0.019(5) 0.019(4) 0.015(4)
C31 0.024(4) 0.030(5) 0.024(4) 0.015(4) 0.014(4) 0.016(4)
C32 0.027(4) 0.038(5) 0.028(4) 0.016(4) 0.017(4) 0.023(4)
C33 0.073(8) 0.034(6) 0.061(7) 0.023(6) 0.053(7) 0.019(6)
C34 0.060(8) 0.048(8) 0.085(9) 0.016(6) 0.060(8) 0.001(6)
C35 0.076(9) 0.102(12) 0.064(8) 0.044(8) 0.056(8) 0.051(9)
C36 0.043(6) 0.048(6) 0.035(5) 0.012(5) 0.023(5) 0.023(5)
C37 0.036(5) 0.062(7) 0.034(5) 0.025(5) 0.022(5) 0.033(6)
C38 0.031(5) 0.066(8) 0.026(5) 0.012(5) 0.010(4) 0.022(5)
C39 0.076(9) 0.068(9) 0.032(6) 0.014(6) 0.031(6) 0.007(8)
C40 0.079(11) 0.083(12) 0.035(7) 0.006(7) 0.005(7) 0.001(9)
C41 0.085(11) 0.107(13) 0.020(5) 0.007(7) 0.017(7) 0.040(10)
C42 0.037(6) 0.079(9) 0.032(5) 0.016(6) 0.017(5) 0.025(6)
C43 0.020(4) 0.028(5) 0.021(4) 0.009(4) 0.014(3) 0.010(4)
C44 0.029(4) 0.027(5) 0.021(4) 0.012(4) 0.015(4) 0.017(4)
C45 0.059(6) 0.033(5) 0.020(4) 0.015(4) 0.022(4) 0.028(5)
C46 0.081(8) 0.028(5) 0.035(5) 0.018(4) 0.034(6) 0.034(6)
C47 0.050(6) 0.027(5) 0.023(4) 0.005(4) 0.017(4) 0.019(5)
C48 0.030(4) 0.027(5) 0.019(4) 0.011(4) 0.013(3) 0.016(4)
C49 0.07(2) 0.035(18) 0.09(3) 0.020(17) 0.05(2) 0.011(19)
C50 0.110(14) 0.030(7) 0.074(10) 0.008(7) 0.001(10) -0.003(8)
C51 0.151(8) 0.088(6) 0.138(9) 0.055(6) 0.035(8) 0.058(7)
C52 0.151(8) 0.088(6) 0.138(9) 0.055(6) 0.035(8) 0.058(7)
C53 0.151(8) 0.088(6) 0.138(9) 0.055(6) 0.035(8) 0.058(7)
C54 0.151(8) 0.088(6) 0.138(9) 0.055(6) 0.035(8) 0.058(7)
C55 0.048(6) 0.032(5) 0.043(5) 0.018(4) 0.035(5) 0.027(5)
C56 0.075(8) 0.051(7) 0.054(7) 0.030(6) 0.045(6) 0.042(7)
C57 0.104(11) 0.046(7) 0.063(8) 0.030(6) 0.056(8) 0.041(8)
C58 0.149(16) 0.069(10) 0.077(10) 0.044(9) 0.071(11) 0.064(11)
C59 0.128(15) 0.058(10) 0.104(13) 0.034(9) 0.057(12) 0.058(11)
C60 0.080(9) 0.023(6) 0.078(9) 0.020(6) 0.054(8) 0.025(6)
C61 0.044(3) 0.067(4) 0.054(3) 0.034(3) 0.015(2) 0.037(3)
C62 0.047(7) 0.073(9) 0.090(10) 0.042(8) 0.035(7) 0.045(7)
C63 0.052(9) 0.144(18) 0.151(18) 0.085(16) 0.031(11) 0.063(11)
C64 0.135(19) 0.20(3) 0.21(3) 0.16(3) 0.09(2) 0.14(2)
C65 0.16(2) 0.24(3) 0.24(3) 0.20(3) 0.14(2) 0.17(2)
C66 0.101(12) 0.091(12) 0.127(14) 0.077(11) 0.075(12) 0.075(11)
C67 0.021(4) 0.024(5) 0.026(4) 0.011(4) 0.011(4) 0.013(4)
C68 0.051(3) 0.072(4) 0.030(2) 0.006(3) 0.019(2) 0.010(3)
C69 0.051(3) 0.072(4) 0.030(2) 0.006(3) 0.019(2) 0.010(3)
C70 0.051(3) 0.072(4) 0.030(2) 0.006(3) 0.019(2) 0.010(3)
C71 0.051(3) 0.072(4) 0.030(2) 0.006(3) 0.019(2) 0.010(3)
C72 0.051(3) 0.072(4) 0.030(2) 0.006(3) 0.019(2) 0.010(3)
C73 0.101(10) 0.035(6) 0.026(5) 0.007(5) 0.023(6) 0.036(7)
C74 0.144(5) 0.108(4) 0.097(3) 0.049(3) 0.083(4) 0.086(4)
C75 0.144(5) 0.108(4) 0.097(3) 0.049(3) 0.083(4) 0.086(4)
C76 0.144(5) 0.108(4) 0.097(3) 0.049(3) 0.083(4) 0.086(4)
C77 0.144(5) 0.108(4) 0.097(3) 0.049(3) 0.083(4) 0.086(4)
C78 0.144(5) 0.108(4) 0.097(3) 0.049(3) 0.083(4) 0.086(4)
C79 0.022(4) 0.025(5) 0.042(5) 0.013(4) 0.017(4) 0.012(4)
C80 0.029(5) 0.038(6) 0.036(5) 0.009(4) 0.019(4) 0.018(4)
C81 0.042(6) 0.050(7) 0.037(5) 0.014(5) 0.024(5) 0.022(5)
C82 0.065(8) 0.068(9) 0.066(8) 0.032(7) 0.054(7) 0.038(7)
C83 0.048(7) 0.073(9) 0.085(10) 0.035(8) 0.053(7) 0.033(7)
C84 0.026(5) 0.065(8) 0.041(6) 0.014(5) 0.017(5) 0.021(5)
C85 0.032(5) 0.027(5) 0.035(5) 0.017(4) 0.024(4) 0.018(4)
C86 0.030(5) 0.030(5) 0.033(5) 0.012(4) 0.015(4) 0.018(4)
C87 0.049(6) 0.036(6) 0.047(6) 0.022(5) 0.029(5) 0.026(5)
C88 0.068(8) 0.058(8) 0.061(7) 0.033(6) 0.039(7) 0.048(7)
C89 0.050(7) 0.061(8) 0.057(7) 0.017(6) 0.020(6) 0.047(6)
C90 0.040(6) 0.045(6) 0.064(7) 0.030(5) 0.039(5) 0.027(5)
C91 0.034(2) 0.058(3) 0.070(3) 0.022(3) 0.022(2) 0.029(2)
C92 0.034(2) 0.058(3) 0.070(3) 0.022(3) 0.022(2) 0.029(2)
C93 0.047(7) 0.058(9) 0.108(12) 0.030(8) 0.042(8) 0.022(7)
C94 0.049(9) 0.101(15) 0.16(2) -0.008(14) 0.062(12) 0.018(10)
C95 0.047(8) 0.122(16) 0.134(16) 0.025(13) 0.045(10) 0.049(10)
C96 0.050(7) 0.077(9) 0.074(9) 0.032(8) 0.029(7) 0.045(7)
C97 0.029(4) 0.024(5) 0.027(4) 0.013(4) 0.015(4) 0.014(4)
C98 0.030(5) 0.039(6) 0.041(5) 0.018(5) 0.021(4) 0.019(5)
C99 0.040(6) 0.064(9) 0.066(8) 0.021(7) 0.030(6) 0.017(6)
C100 0.029(6) 0.087(11) 0.077(10) 0.023(9) 0.021(7) 0.013(7)
C101 0.026(6) 0.075(10) 0.082(11) -0.001(9) 0.006(7) 0.008(7)
C102 0.027(5) 0.043(6) 0.038(5) 0.006(5) 0.008(4) 0.006(5)
C103 0.069(7) 0.074(9) 0.031(5) 0.015(6) 0.019(5) 0.055(7)
C104 0.144(5) 0.108(4) 0.097(3) 0.049(3) 0.083(4) 0.086(4)
C105 0.144(5) 0.108(4) 0.097(3) 0.049(3) 0.083(4) 0.086(4)
C106 0.144(5) 0.108(4) 0.097(3) 0.049(3) 0.083(4) 0.086(4)
C107 0.144(5) 0.108(4) 0.097(3) 0.049(3) 0.083(4) 0.086(4)
C108 0.144(5) 0.108(4) 0.097(3) 0.049(3) 0.083(4) 0.086(4)
C49' 0.047(12) 0.015(10) 0.054(13) 0.003(8) 0.027(11) 0.003(10)
O19' 0.10(2) 0.025(14) 0.09(2) 0.017(15) 0.00(2) 0.008(16)
O301 0.077(16) 0.042(13) 0.20(3) -0.031(16) 0.08(2) -0.032(12)

loop_
_atom_type_symbol
_atom_type_description
_atom_type_scat_dispersion_real
_atom_type_scat_dispersion_imag
_atom_type_scat_source
C C 0.0033 0.0016 'International Tables Vol C Tables 4.2.6.8 and 6.1.1.4'
H H 0.0000 0.0000 'International Tables Vol C Tables 4.2.6.8 and 6.1.1.4'
N N 0.0061 0.0033 'International Tables Vol C Tables 4.2.6.8 and 6.1.1.4'
O O 0.0106 0.0060 'International Tables Vol C Tables 4.2.6.8 and 6.1.1.4'
Gd Gd -0.1653 3.9035 'International Tables Vol C Tables 4.2.6.8 and 6.1.1.4'
Cl Cl 0.1484 0.1585 'International Tables Vol C Tables 4.2.6.8 and 6.1.1.4'

loop_
_geom_angle_atom_site_label_1
_geom_angle_atom_site_label_2
_geom_angle_atom_site_label_3
_geom_angle
_geom_angle_site_symmetry_1
_geom_angle_site_symmetry_3
O3 Gd1 O9 89.9(2) . .
O3 Gd1 O27 105.9(2) . .
O9 Gd1 O27 144.5(2) . .
O3 Gd1 O28 78.5(2) . .
O9 Gd1 O28 139.7(2) . .
O27 Gd1 O28 75.5(2) . .
O3 Gd1 O29 141.4(2) . .
O9 Gd1 O29 98.3(2) . .
O27 Gd1 O29 89.0(2) . .
O28 Gd1 O29 70.97(18) . .
O3 Gd1 O8 75.5(2) . .
O9 Gd1 O8 71.1(2) . .
O27 Gd1 O8 143.1(2) . .
O28 Gd1 O8 68.63(19) . .
O29 Gd1 O8 71.74(18) . .
O3 Gd1 O7 139.4(2) . .
O9 Gd1 O7 73.3(2) . .
O27 Gd1 O7 74.2(2) . .
O28 Gd1 O7 137.0(2) . .
O29 Gd1 O7 78.6(2) . .
O8 Gd1 O7 129.0(2) . .
O3 Gd1 N20 69.9(2) . 2_665
O9 Gd1 N20 83.2(2) . 2_665
O27 Gd1 N20 73.3(2) . 2_665
O28 Gd1 N20 126.4(2) . 2_665
O29 Gd1 N20 148.4(2) . 2_665
O8 Gd1 N20 136.6(2) . 2_665
O7 Gd1 N20 71.6(2) . 2_665
O3 Gd1 Gd3 112.89(17) . .
O9 Gd1 Gd3 73.04(14) . .
O27 Gd1 Gd3 125.45(16) . .
O28 Gd1 Gd3 76.35(13) . .
O29 Gd1 Gd3 37.53(13) . .
O8 Gd1 Gd3 37.36(12) . .
O7 Gd1 Gd3 97.46(15) . .
N20 Gd1 Gd3 155.91(15) 2_665 .
O3 Gd1 Gd2 62.91(16) . .
O9 Gd1 Gd2 104.84(16) . .
O27 Gd1 Gd2 110.70(15) . .
O28 Gd1 Gd2 35.80(13) . .
O29 Gd1 Gd2 78.53(12) . .
O8 Gd1 Gd2 36.03(13) . .
O7 Gd1 Gd2 156.51(15) . .
N20 Gd1 Gd2 131.89(15) 2_665 .
Gd3 Gd1 Gd2 60.503(11) . .
O3 Gd1 Gd4 114.23(17) . .
O9 Gd1 Gd4 133.41(14) . .
O27 Gd1 Gd4 68.76(15) . .
O28 Gd1 Gd4 35.84(12) . .
O29 Gd1 Gd4 38.43(13) . .
O8 Gd1 Gd4 77.08(12) . .
O7 Gd1 Gd4 103.70(15) . .
N20 Gd1 Gd4 141.42(16) 2_665 .
Gd3 Gd1 Gd4 61.096(13) . .
Gd2 Gd1 Gd4 59.916(12) . .
O79 Gd2 O82 145.3(2) . 2_666
O79 Gd2 O8 139.87(19) . .
O82 Gd2 O8 74.8(2) 2_666 .
O79 Gd2 O28 82.02(19) . .
O82 Gd2 O28 123.2(2) 2_666 .
O8 Gd2 O28 69.95(19) . .
O79 Gd2 O4 82.0(2) . .
O82 Gd2 O4 82.2(3) 2_666 .
O8 Gd2 O4 116.3(2) . .
O28 Gd2 O4 75.6(2) . .
O79 Gd2 O30 73.23(19) . .
O82 Gd2 O30 134.9(2) 2_666 .
O8 Gd2 O30 70.30(17) . .
O28 Gd2 O30 69.25(18) . .
O4 Gd2 O30 139.1(2) . .
O79 Gd2 O11 93.0(2) . .
O82 Gd2 O11 77.5(2) 2_666 .
O8 Gd2 O11 95.69(19) . .
O28 Gd2 O11 147.51(18) . .
O4 Gd2 O11 135.7(2) . .
O30 Gd2 O11 78.54(19) . .
O79 Gd2 O81 67.86(18) . 2_666
O82 Gd2 O81 77.8(2) 2_666 2_666
O8 Gd2 O81 150.14(18) . 2_666
O28 Gd2 O81 137.05(18) . 2_666
O4 Gd2 O81 70.6(2) . 2_666
O30 Gd2 O81 125.21(17) . 2_666
O11 Gd2 O81 66.85(18) . 2_666
O79 Gd2 Gd4 62.79(14) . .
O82 Gd2 Gd4 151.38(16) 2_666 .
O8 Gd2 Gd4 77.96(13) . .
O28 Gd2 Gd4 35.96(12) . .
O4 Gd2 Gd4 102.55(19) . .
O30 Gd2 Gd4 37.06(13) . .
O11 Gd2 Gd4 114.06(14) . .
O81 Gd2 Gd4 130.65(12) 2_666 .
O79 Gd2 Gd1 117.52(15) . .
O82 Gd2 Gd1 92.31(16) 2_666 .
O8 Gd2 Gd1 37.24(14) . .
O28 Gd2 Gd1 35.98(12) . .
O4 Gd2 Gd1 87.18(17) . .
O30 Gd2 Gd1 76.62(13) . .
O11 Gd2 Gd1 132.13(12) . .
O81 Gd2 Gd1 156.58(13) 2_666 .
Gd4 Gd2 Gd1 60.169(14) . .
O79 Gd2 Gd3 110.35(14) . .
O82 Gd2 Gd3 99.81(19) 2_666 .
O8 Gd2 Gd3 35.96(12) . .
O28 Gd2 Gd3 75.48(13) . .
O4 Gd2 Gd3 146.44(17) . .
O30 Gd2 Gd3 37.12(12) . .
O11 Gd2 Gd3 76.34(12) . .
O81 Gd2 Gd3 142.82(13) 2_666 .
Gd4 Gd2 Gd3 60.781(14) . .
Gd1 Gd2 Gd3 59.313(12) . .
O79 Gd2 Gd10 34.68(14) . 2_666
O82 Gd2 Gd10 110.69(17) 2_666 2_666
O8 Gd2 Gd10 171.33(13) . 2_666
O28 Gd2 Gd10 110.61(13) . 2_666
O4 Gd2 Gd10 71.73(15) . 2_666
O30 Gd2 Gd10 101.58(12) . 2_666
O11 Gd2 Gd10 79.36(13) . 2_666
O81 Gd2 Gd10 33.26(12) 2_666 2_666
Gd4 Gd2 Gd10 97.451(16) . 2_666
Gd1 Gd2 Gd10 145.599(15) . 2_666
Gd3 Gd2 Gd10 135.379(14) . 2_666
O12 Gd3 O25 67.94(19) . .
O12 Gd3 O8 75.0(2) . .
O25 Gd3 O8 118.90(19) . .
O12 Gd3 O29 139.47(19) . .
O25 Gd3 O29 151.28(19) . .
O8 Gd3 O29 72.95(19) . .
O12 Gd3 O13 110.6(2) . .
O25 Gd3 O13 74.3(2) . .
O8 Gd3 O13 75.75(19) . .
O29 Gd3 O13 84.8(2) . .
O12 Gd3 O30 75.25(19) . .
O25 Gd3 O30 136.44(19) . .
O8 Gd3 O30 70.51(18) . .
O29 Gd3 O30 71.11(18) . .
O13 Gd3 O30 142.9(2) . .
O12 Gd3 O7N 138.6(2) . .
O25 Gd3 O7N 77.3(2) . .
O8 Gd3 O7N 144.3(2) . .
O29 Gd3 O7N 79.7(2) . .
O13 Gd3 O7N 79.3(2) . .
O30 Gd3 O7N 121.48(19) . .
O12 Gd3 O32 84.40(19) . .
O25 Gd3 O32 74.85(19) . .
O8 Gd3 O32 146.79(17) . .
O29 Gd3 O32 110.31(18) . .
O13 Gd3 O32 136.78(19) . .
O30 Gd3 O32 79.28(18) . .
O7N Gd3 O32 64.90(19) . .
O12 Gd3 Gd1 112.94(14) . .
O25 Gd3 Gd1 137.91(14) . .
O8 Gd3 Gd1 38.11(13) . .
O29 Gd3 Gd1 38.08(12) . .
O13 Gd3 Gd1 66.16(15) . .
O30 Gd3 Gd1 77.71(13) . .
O7N Gd3 Gd1 107.77(16) . .
O32 Gd3 Gd1 146.15(13) . .
O12 Gd3 Gd7 76.96(14) . .
O25 Gd3 Gd7 36.61(14) . .
O8 Gd3 Gd7 149.47(14) . .
O29 Gd3 Gd7 137.57(13) . .
O13 Gd3 Gd7 103.41(15) . .
O30 Gd3 Gd7 113.47(13) . .
O7N Gd3 Gd7 61.72(16) . .
O32 Gd3 Gd7 38.73(13) . .
Gd1 Gd3 Gd7 167.274(13) . .
O12 Gd3 Gd2 60.96(14) . .
O25 Gd3 Gd2 127.08(14) . .
O8 Gd3 Gd2 35.48(13) . .
O29 Gd3 Gd2 78.58(13) . .
O13 Gd3 Gd2 111.18(14) . .
O30 Gd3 Gd2 37.82(12) . .
O7N Gd3 Gd2 154.74(15) . .
O32 Gd3 Gd2 111.46(12) . .
Gd1 Gd3 Gd2 60.184(11) . .
Gd7 Gd3 Gd2 132.377(14) . .
O106 Gd4 O35 81.5(2) . .
O106 Gd4 O28 141.76(18) . .
O35 Gd4 O28 85.0(2) . .
O106 Gd4 O30 135.28(18) . .
O35 Gd4 O30 142.2(2) . .
O28 Gd4 O30 69.96(18) . .
O106 Gd4 O29 138.10(17) . .
O35 Gd4 O29 75.1(2) . .
O28 Gd4 O29 70.26(18) . .
O30 Gd4 O29 70.11(18) . .
O106 Gd4 O76 69.72(18) . .
O35 Gd4 O76 138.5(2) . .
O28 Gd4 O76 99.36(18) . .
O30 Gd4 O76 75.20(18) . .
O29 Gd4 O76 145.28(19) . .
O106 Gd4 O33 75.8(2) . .
O35 Gd4 O33 69.9(2) . .
O28 Gd4 O33 66.0(2) . .
O30 Gd4 O33 120.2(2) . .
O29 Gd4 O33 125.23(19) . .
O76 Gd4 O33 74.4(2) . .
O106 Gd4 O58 70.90(18) . .
O35 Gd4 O58 114.3(2) . .
O28 Gd4 O58 146.40(18) . .
O30 Gd4 O58 78.94(18) . .
O29 Gd4 O58 87.73(17) . .
O76 Gd4 O58 84.25(19) . .
O33 Gd4 O58 145.01(19) . .
O106 Gd4 Gd2 143.60(13) . .
O35 Gd4 Gd2 120.46(16) . .
O28 Gd4 Gd2 35.79(13) . .
O30 Gd4 Gd2 37.98(12) . .
O29 Gd4 Gd2 78.10(12) . .
O76 Gd4 Gd2 75.55(12) . .
O33 Gd4 Gd2 84.88(16) . .
O58 Gd4 Gd2 116.57(13) . .
O106 Gd4 Gd1 147.77(13) . .
O35 Gd4 Gd1 66.53(16) . .
O28 Gd4 Gd1 35.86(12) . .
O30 Gd4 Gd1 76.92(12) . .
O29 Gd4 Gd1 37.66(12) . .
O76 Gd4 Gd1 133.79(12) . .
O33 Gd4 Gd1 89.18(14) . .
O58 Gd4 Gd1 125.11(12) . .
Gd2 Gd4 Gd1 59.916(11) . .
O106 Gd4 Gd3 143.59(13) . .
O35 Gd4 Gd3 111.27(17) . .
O28 Gd4 Gd3 74.56(13) . .
O30 Gd4 Gd3 35.99(12) . .
O29 Gd4 Gd3 36.17(13) . .
O76 Gd4 Gd3 109.64(14) . .
O33 Gd4 Gd3 140.38(15) . .
O58 Gd4 Gd3 72.82(12) . .
Gd2 Gd4 Gd3 59.764(11) . .
Gd1 Gd4 Gd3 58.898(10) . .
O106 Gd4 Gd14 36.33(13) . .
O35 Gd4 Gd14 87.36(16) . .
O28 Gd4 Gd14 172.31(13) . .
O30 Gd4 Gd14 116.63(13) . .
O29 Gd4 Gd14 107.52(12) . .
O76 Gd4 Gd14 86.54(13) . .
O33 Gd4 Gd14 111.39(15) . .
O58 Gd4 Gd14 38.60(13) . .
Gd2 Gd4 Gd14 151.794(14) . .
Gd1 Gd4 Gd14 139.256(14) . .
Gd3 Gd4 Gd14 108.214(12) . .
O25 Gd5 O22 148.33(19) . .
O25 Gd5 O21 81.9(3) . .
O22 Gd5 O21 103.8(3) . .
O25 Gd5 O12 67.63(19) . .
O22 Gd5 O12 116.51(18) . .
O21 Gd5 O12 139.1(3) . .
O25 Gd5 O16 131.3(2) . .
O22 Gd5 O16 79.2(2) . .
O21 Gd5 O16 72.7(3) . .
O12 Gd5 O16 107.4(3) . .
O25 Gd5 O24 76.6(2) . .
O22 Gd5 O24 74.81(19) . .
O21 Gd5 O24 125.2(3) . .
O12 Gd5 O24 74.6(2) . .
O16 Gd5 O24 151.3(2) . .
O25 Gd5 O14 119.5(2) . .
O22 Gd5 O14 68.37(19) . .
O21 Gd5 O14 151.9(2) . .
O12 Gd5 O14 52.44(18) . .
O16 Gd5 O14 79.3(2) . .
O24 Gd5 O14 80.1(2) . .
O25 Gd5 O54 73.7(2) . 2_666
O22 Gd5 O54 78.97(19) . 2_666
O21 Gd5 O54 70.5(3) . 2_666
O12 Gd5 O54 122.0(2) . 2_666
O16 Gd5 O54 130.6(3) . 2_666
O24 Gd5 O54 55.2(2) . 2_666
O14 Gd5 O54 130.3(2) . 2_666
O25 Gd5 O15 82.7(2) . .
O22 Gd5 O15 129.0(2) . .
O21 Gd5 O15 77.0(3) . .
O12 Gd5 O15 72.8(2) . .
O16 Gd5 O15 51.9(2) . .
O24 Gd5 O15 146.1(2) . .
O14 Gd5 O15 87.3(2) . .
O54 Gd5 O15 141.9(2) 2_666 .
O25 Gd5 C37 106.7(3) . .
O22 Gd5 C37 104.5(2) . .
O21 Gd5 C37 70.0(3) . .
O12 Gd5 C37 92.7(3) . .
O16 Gd5 C37 25.6(3) . .
O24 Gd5 C37 164.7(3) . .
O14 Gd5 C37 85.5(2) . .
O54 Gd5 C37 140.0(3) 2_666 .
O15 Gd5 C37 26.6(3) . .
O25 Gd5 N203 93.4(2) . .
O22 Gd5 N203 93.0(2) . .
O21 Gd5 N203 155.2(3) . .
O12 Gd5 N203 26.0(2) . .
O16 Gd5 N203 93.2(3) . .
O24 Gd5 N203 76.5(2) . .
O14 Gd5 N203 26.5(2) . .
O54 Gd5 N203 131.6(2) 2_666 .
O15 Gd5 N203 78.3(2) . .
C37 Gd5 N203 88.4(3) . .
O25 Gd5 Gd17 107.61(14) . 2_666
O22 Gd5 Gd17 40.85(13) . 2_666
O21 Gd5 Gd17 100.8(3) . 2_666
O12 Gd5 Gd17 113.65(14) . 2_666
O16 Gd5 Gd17 117.37(19) . 2_666
O24 Gd5 Gd17 43.10(15) . 2_666
O14 Gd5 Gd17 90.22(14) . 2_666
O54 Gd5 Gd17 43.06(13) 2_666 2_666
O15 Gd5 Gd17 169.22(16) . 2_666
C37 Gd5 Gd17 142.7(2) . 2_666
N203 Gd5 Gd17 103.77(15) . 2_666
O10 Gd6 O20 114.4(3) . .
O10 Gd6 O14 81.99(19) . .
O20 Gd6 O14 147.1(2) . .
O10 Gd6 O69 68.67(19) . 2_666
O20 Gd6 O69 73.4(2) . 2_666
O14 Gd6 O69 138.95(19) . 2_666
O10 Gd6 O67 71.07(18) . 2_666
O20 Gd6 O67 138.3(2) . 2_666
O14 Gd6 O67 72.75(19) . 2_666
O69 Gd6 O67 70.94(18) 2_666 2_666
O10 Gd6 O22 137.74(18) . .
O20 Gd6 O22 80.7(2) . .
O14 Gd6 O22 69.20(19) . .
O69 Gd6 O22 150.15(19) 2_666 .
O67 Gd6 O22 124.57(18) 2_666 .
O10 Gd6 O55 150.27(18) . 2_666
O20 Gd6 O55 81.2(3) . 2_666
O14 Gd6 O55 98.2(2) . 2_666
O69 Gd6 O55 94.14(18) 2_666 2_666
O67 Gd6 O55 80.56(18) 2_666 2_666
O22 Gd6 O55 67.01(17) . 2_666
O10 Gd6 O17 72.4(2) . .
O20 Gd6 O17 76.7(3) . .
O14 Gd6 O17 82.3(2) . .
O69 Gd6 O17 113.4(2) 2_666 .
O67 Gd6 O17 138.0(2) 2_666 .
O22 Gd6 O17 73.6(2) . .
O55 Gd6 O17 137.3(2) 2_666 .
O10 Gd6 Gd11 37.73(13) . 2_666
O20 Gd6 Gd11 147.2(2) . 2_666
O14 Gd6 Gd11 61.44(13) . 2_666
O69 Gd6 Gd11 78.05(14) 2_666 2_666
O67 Gd6 Gd11 37.44(13) 2_666 2_666
O22 Gd6 Gd11 130.60(13) . 2_666
O55 Gd6 Gd11 117.01(14) 2_666 2_666
O17 Gd6 Gd11 100.80(19) . 2_666
O10 Gd6 Gd13 76.21(13) . 2_666
O20 Gd6 Gd13 101.85(18) . 2_666
O14 Gd6 Gd13 109.92(14) . 2_666
O69 Gd6 Gd13 36.79(13) 2_666 2_666
O67 Gd6 Gd13 37.17(13) 2_666 2_666
O22 Gd6 Gd13 141.98(12) . 2_666
O55 Gd6 Gd13 75.83(12) 2_666 2_666
O17 Gd6 Gd13 144.25(16) . 2_666
Gd11 Gd6 Gd13 61.095(11) 2_666 2_666
O10 Gd6 Gd12 33.71(13) . 2_666
O20 Gd6 Gd12 87.6(2) . 2_666
O14 Gd6 Gd12 115.14(14) . 2_666
O69 Gd6 Gd12 37.67(14) 2_666 2_666
O67 Gd6 Gd12 77.18(12) 2_666 2_666
O22 Gd6 Gd12 156.46(12) . 2_666
O55 Gd6 Gd12 131.37(12) 2_666 2_666
O17 Gd6 Gd12 83.86(16) . 2_666
Gd11 Gd6 Gd12 59.777(11) 2_666 2_666
Gd13 Gd6 Gd12 60.439(11) 2_666 2_666
O10 Gd6 Gd5 111.38(13) . .
O20 Gd6 Gd5 112.89(19) . .
O14 Gd6 Gd5 35.70(13) . .
O69 Gd6 Gd5 171.98(13) 2_666 .
O67 Gd6 Gd5 101.32(12) 2_666 .
O22 Gd6 Gd5 33.57(13) . .
O55 Gd6 Gd5 82.28(12) 2_666 .
O17 Gd6 Gd5 73.63(16) . .
Gd11 Gd6 Gd5 97.134(12) 2_666 .
Gd13 Gd6 Gd5 135.208(13) 2_666 .
Gd12 Gd6 Gd5 144.256(15) 2_666 .
O26 Gd7 O25 75.2(2) . .
O26 Gd7 O65 80.9(2) . .
O25 Gd7 O65 121.5(2) . .
O26 Gd7 O32 119.3(2) . .
O25 Gd7 O32 75.33(19) . .
O65 Gd7 O32 71.56(17) . .
O26 Gd7 O24 136.0(2) . .
O25 Gd7 O24 76.51(19) . .
O65 Gd7 O24 143.1(2) . .
O32 Gd7 O24 84.5(2) . .
O26 Gd7 O66 133.5(2) . .
O25 Gd7 O66 151.29(19) . .
O65 Gd7 O66 71.72(18) . .
O32 Gd7 O66 86.89(19) . .
O24 Gd7 O66 79.52(19) . .
O26 Gd7 O10N 73.3(2) . .
O25 Gd7 O10N 139.2(2) . .
O65 Gd7 O10N 78.0(2) . .
O32 Gd7 O10N 143.74(19) . .
O24 Gd7 O10N 110.3(2) . .
O66 Gd7 O10N 64.87(19) . .
O26 Gd7 O54 84.6(2) . 2_666
O25 Gd7 O54 71.6(2) . 2_666
O65 Gd7 O54 156.58(18) . 2_666
O32 Gd7 O54 131.84(18) . 2_666
O24 Gd7 O54 54.6(2) . 2_666
O66 Gd7 O54 106.57(19) . 2_666
O10N Gd7 O54 80.3(2) . 2_666
O26 Gd7 Gd5 97.45(17) . .
O25 Gd7 Gd5 38.38(14) . .
O65 Gd7 Gd5 157.81(13) . .
O32 Gd7 Gd5 90.57(12) . .
O24 Gd7 Gd5 42.24(14) . .
O66 Gd7 Gd5 121.61(13) . .
O10N Gd7 Gd5 123.00(15) . .
O54 Gd7 Gd5 42.68(13) 2_666 .
O26 Gd7 Gd3 93.95(18) . .
O25 Gd7 Gd3 36.63(15) . .
O65 Gd7 Gd3 94.93(13) . .
O32 Gd7 Gd3 39.20(12) . .
O24 Gd7 Gd3 82.52(15) . .
O66 Gd7 Gd3 124.52(14) . .
O10N Gd7 Gd3 166.15(13) . .
O54 Gd7 Gd3 104.35(13) 2_666 .
Gd5 Gd7 Gd3 63.007(12) . .
O26 Gd7 Gd9 104.11(17) . .
O25 Gd7 Gd9 153.75(15) . .
O65 Gd7 Gd9 35.29(13) . .
O32 Gd7 Gd9 82.77(12) . .
O24 Gd7 Gd9 115.97(14) . .
O66 Gd7 Gd9 37.41(13) . .
O10N Gd7 Gd9 60.97(15) . .
O54 Gd7 Gd9 134.68(13) 2_666 .
Gd5 Gd7 Gd9 158.001(14) . .
Gd3 Gd7 Gd9 118.914(15) . .
O61 Gd8 O65 122.49(18) . .
O61 Gd8 O63 78.9(2) . .
O65 Gd8 O63 72.1(2) . .
O61 Gd8 O58 73.73(18) . .
O65 Gd8 O58 145.79(18) . .
O63 Gd8 O58 141.9(2) . .
O61 Gd8 O32 143.31(17) . .
O65 Gd8 O32 70.98(18) . .
O63 Gd8 O32 135.5(2) . .
O58 Gd8 O32 79.44(18) . .
O61 Gd8 O7N 145.7(2) . .
O65 Gd8 O7N 79.3(2) . .
O63 Gd8 O7N 84.7(2) . .
O58 Gd8 O7N 103.55(19) . .
O32 Gd8 O7N 64.84(19) . .
O61 Gd8 O59 77.1(2) . .
O65 Gd8 O59 134.9(2) . .
O63 Gd8 O59 73.3(2) . .
O58 Gd8 O59 75.1(2) . .
O32 Gd8 O59 119.6(2) . .
O7N Gd8 O59 69.5(2) . .
O61 Gd8 O62 72.97(18) . .
O65 Gd8 O62 70.45(17) . .
O63 Gd8 O62 107.7(2) . .
O58 Gd8 O62 89.20(18) . .
O32 Gd8 O62 82.22(17) . .
O7N Gd8 O62 141.1(2) . .
O59 Gd8 O62 149.1(2) . .
O61 Gd8 Gd14 35.85(13) . .
O65 Gd8 Gd14 153.76(12) . .
O63 Gd8 Gd14 106.75(16) . .
O58 Gd8 Gd14 39.11(13) . .
O32 Gd8 Gd14 117.39(13) . .
O7N Gd8 Gd14 126.90(16) . .
O59 Gd8 Gd14 65.27(15) . .
O62 Gd8 Gd14 85.62(12) . .
O61 Gd8 Gd9 93.48(14) . .
O65 Gd8 Gd9 34.91(12) . .
O63 Gd8 Gd9 81.74(16) . .
O58 Gd8 Gd9 125.41(13) . .
O32 Gd8 Gd9 82.01(13) . .
O7N Gd8 Gd9 113.77(16) . .
O59 Gd8 Gd9 154.55(17) . .
O62 Gd8 Gd9 37.41(12) . .
Gd14 Gd8 Gd9 119.104(15) . .
O61 Gd8 Gd13 36.14(14) . .
O65 Gd8 Gd13 93.60(12) . .
O63 Gd8 Gd13 87.94(16) . .
O58 Gd8 Gd13 85.36(13) . .
O32 Gd8 Gd13 118.20(12) . .
O7N Gd8 Gd13 171.07(14) . .
O59 Gd8 Gd13 113.16(16) . .
O62 Gd8 Gd13 37.74(12) . .
Gd14 Gd8 Gd13 60.266(10) . .
Gd9 Gd8 Gd13 59.978(13) . .
O78 Gd9 O65 81.0(2) . .
O78 Gd9 O34 72.9(2) . 2_666
O65 Gd9 O34 122.46(18) . 2_666
O78 Gd9 O66 118.1(2) . .
O65 Gd9 O66 73.51(19) . .
O34 Gd9 O66 75.37(19) 2_666 .
O78 Gd9 O4N 77.8(2) . .
O65 Gd9 O4N 86.2(2) . .
O34 Gd9 O4N 133.8(2) 2_666 .
O66 Gd9 O4N 150.8(2) . .
O78 Gd9 O62 137.2(2) . .
O65 Gd9 O62 72.52(17) . .
O34 Gd9 O62 149.92(17) 2_666 .
O66 Gd9 O62 86.08(19) . .
O4N Gd9 O62 67.61(19) . .
O78 Gd9 O74 129.6(2) . .
O65 Gd9 O74 149.41(18) . .
O34 Gd9 O74 75.02(18) 2_666 .
O66 Gd9 O74 89.31(19) . .
O4N Gd9 O74 98.6(2) . .
O62 Gd9 O74 81.39(18) . .
O78 Gd9 Gd10 96.99(16) . .
O65 Gd9 Gd10 156.91(13) . .
O34 Gd9 Gd10 37.18(13) 2_666 .
O66 Gd9 Gd10 87.61(14) . .
O4N Gd9 Gd10 116.00(16) . .
O62 Gd9 Gd10 120.22(12) . .
O74 Gd9 Gd10 39.13(13) . .
O78 Gd9 Gd16 90.94(16) . 2_666
O65 Gd9 Gd16 95.42(13) . 2_666
O34 Gd9 Gd16 36.99(13) 2_666 2_666
O66 Gd9 Gd16 39.23(14) . 2_666
O4N Gd9 Gd16 168.25(14) . 2_666
O62 Gd9 Gd16 123.98(12) . 2_666
O74 Gd9 Gd16 85.95(13) . 2_666
Gd10 Gd9 Gd16 61.536(12) . 2_666
O78 Gd9 Gd7 95.07(15) . .
O65 Gd9 Gd7 36.04(13) . .
O34 Gd9 Gd7 96.10(13) 2_666 .
O66 Gd9 Gd7 38.48(14) . .
O4N Gd9 Gd7 121.66(16) . .
O62 Gd9 Gd7 82.93(12) . .
O74 Gd9 Gd7 126.27(13) . .
Gd10 Gd9 Gd7 122.336(16) . .
Gd16 Gd9 Gd7 62.096(11) 2_666 .
O78 Gd9 Gd8 104.38(16) . .
O65 Gd9 Gd8 35.96(13) . .
O34 Gd9 Gd8 156.42(13) 2_666 .
O66 Gd9 Gd8 86.09(14) . .
O4N Gd9 Gd8 65.58(15) . .
O62 Gd9 Gd8 38.51(12) . .
O74 Gd9 Gd8 119.88(13) . .
Gd10 Gd9 Gd8 158.201(13) . .
Gd16 Gd9 Gd8 121.437(14) 2_666 .
Gd7 Gd9 Gd8 60.485(12) . .
O81 Gd10 O34 148.1(2) . 2_666
O81 Gd10 O92 100.4(2) . .
O34 Gd10 O92 82.4(2) 2_666 .
O81 Gd10 O77 116.98(18) . 2_666
O34 Gd10 O77 67.83(18) 2_666 2_666
O92 Gd10 O77 142.4(2) . 2_666
O81 Gd10 O74 74.42(19) . .
O34 Gd10 O74 75.68(18) 2_666 .
O92 Gd10 O74 114.9(2) . .
O77 Gd10 O74 80.3(2) 2_666 .
O81 Gd10 O93 78.6(2) . .
O34 Gd10 O93 131.7(2) 2_666 .
O92 Gd10 O93 74.5(3) . .
O77 Gd10 O93 108.3(2) 2_666 .
O74 Gd10 O93 152.6(2) . .
O81 Gd10 O79 69.58(18) . 2_666
O34 Gd10 O79 119.68(18) 2_666 2_666
O92 Gd10 O79 153.0(3) . 2_666
O77 Gd10 O79 52.26(17) 2_666 2_666
O74 Gd10 O79 87.3(2) . 2_666
O93 Gd10 O79 78.8(2) . 2_666
O81 Gd10 O94 128.8(2) . .
O34 Gd10 O94 83.0(2) 2_666 .
O92 Gd10 O94 79.4(3) . .
O77 Gd10 O94 74.8(2) 2_666 .
O74 Gd10 O94 152.0(2) . .
O93 Gd10 O94 51.6(2) . .
O79 Gd10 O94 87.6(2) 2_666 .
O81 Gd10 O80 83.6(2) . .
O34 Gd10 O80 73.7(2) 2_666 .
O92 Gd10 O80 50.8(3) . .
O77 Gd10 O80 132.8(2) 2_666 .
O74 Gd10 O80 64.2(2) . .
O93 Gd10 O80 117.6(3) . .
O79 Gd10 O80 145.5(2) 2_666 .
O94 Gd10 O80 126.7(3) . .
O81 Gd10 C55 104.1(2) . .
O34 Gd10 C55 107.1(2) 2_666 .
O92 Gd10 C55 74.6(3) . .
O77 Gd10 C55 92.2(3) 2_666 .
O74 Gd10 C55 170.4(2) . .
O93 Gd10 C55 26.0(2) . .
O79 Gd10 C55 83.4(2) 2_666 .
O94 Gd10 C55 25.7(2) . .
O80 Gd10 C55 125.2(3) . .
O81 Gd10 C91 93.6(3) . .
O34 Gd10 C91 75.1(3) 2_666 .
O92 Gd10 C91 26.0(3) . .
O77 Gd10 C91 142.9(3) 2_666 .
O74 Gd10 C91 89.0(3) . .
O93 Gd10 C91 97.5(3) . .
O79 Gd10 C91 163.1(3) 2_666 .
O94 Gd10 C91 103.1(3) . .
O80 Gd10 C91 25.0(3) . .
C55 Gd10 C91 100.6(3) . .
O81 Gd10 N202 94.1(2) . 2_666
O34 Gd10 N202 93.7(2) 2_666 2_666
O92 Gd10 N202 158.3(3) . 2_666
O77 Gd10 N202 26.0(2) 2_666 2_666
O74 Gd10 N202 84.4(2) . 2_666
O93 Gd10 N202 92.9(3) . 2_666
O79 Gd10 N202 26.4(2) 2_666 2_666
O94 Gd10 N202 79.0(2) . 2_666
O80 Gd10 N202 148.1(3) . 2_666
C55 Gd10 N202 86.3(3) . 2_666
C91 Gd10 N202 168.1(3) . 2_666
O91 Gd11 O81 76.3(2) . .
O91 Gd11 O67 144.1(2) . .
O81 Gd11 O67 137.79(18) . .
O91 Gd11 O10 86.8(2) . 2_666
O81 Gd11 O10 141.48(18) . 2_666
O67 Gd11 O10 70.84(18) . 2_666
O91 Gd11 O73 76.2(3) . .
O81 Gd11 O73 135.73(19) . .
O67 Gd11 O73 69.99(18) . .
O10 Gd11 O73 69.72(18) 2_666 .
O91 Gd11 O83 73.0(3) . .
O81 Gd11 O83 76.8(2) . .
O67 Gd11 O83 118.4(2) . .
O10 Gd11 O83 65.1(2) 2_666 .
O73 Gd11 O83 125.80(19) . .
O91 Gd11 O11 136.3(3) . 2_666
O81 Gd11 O11 70.14(19) . 2_666
O67 Gd11 O11 77.32(19) . 2_666
O10 Gd11 O11 102.48(18) 2_666 2_666
O73 Gd11 O11 147.18(19) . 2_666
O83 Gd11 O11 72.8(2) . 2_666
O91 Gd11 O74 114.9(3) . .
O81 Gd11 O74 72.18(19) . .
O67 Gd11 O74 76.70(18) . .
O10 Gd11 O74 145.65(18) 2_666 .
O73 Gd11 O74 89.05(18) . .
O83 Gd11 O74 144.5(2) . .
O11 Gd11 O74 80.63(19) 2_666 .
O91 Gd11 Gd10 84.6(2) . .
O81 Gd11 Gd10 36.55(13) . .
O67 Gd11 Gd10 116.02(13) . .
O10 Gd11 Gd10 171.31(12) 2_666 .
O73 Gd11 Gd10 106.85(14) . .
O83 Gd11 Gd10 113.27(16) . .
O11 Gd11 Gd10 84.70(13) 2_666 .
O74 Gd11 Gd10 39.70(13) . .
O91 Gd11 Gd6 123.3(2) . 2_666
O81 Gd11 Gd6 146.15(13) . 2_666
O67 Gd11 Gd6 38.18(12) . 2_666
O10 Gd11 Gd6 36.74(12) 2_666 2_666
O73 Gd11 Gd6 78.08(14) . 2_666
O83 Gd11 Gd6 83.04(16) . 2_666
O11 Gd11 Gd6 78.06(13) 2_666 2_666
O74 Gd11 Gd6 114.31(13) . 2_666
Gd10 Gd11 Gd6 151.601(14) . 2_666
O91 Gd11 Gd12 67.3(2) . .
O81 Gd11 Gd12 143.36(13) . .
O67 Gd11 Gd12 78.70(13) . .
O10 Gd11 Gd12 35.27(12) 2_666 .
O73 Gd11 Gd12 38.43(13) . .
O83 Gd11 Gd12 88.23(15) . .
O11 Gd11 Gd12 136.91(13) 2_666 .
O74 Gd11 Gd12 127.17(13) . .
Gd10 Gd11 Gd12 138.244(14) . .
Gd6 Gd11 Gd12 61.151(14) 2_666 .
O91 Gd11 Gd13 112.1(2) . .
O81 Gd11 Gd13 143.55(13) . .
O67 Gd11 Gd13 36.09(13) . .
O10 Gd11 Gd13 74.89(13) 2_666 .
O73 Gd11 Gd13 35.98(13) . .
O83 Gd11 Gd13 139.47(16) . .
O11 Gd11 Gd13 111.54(14) 2_666 .
O74 Gd11 Gd13 72.30(13) . .
Gd10 Gd11 Gd13 107.265(14) . .
Gd6 Gd11 Gd13 60.067(11) 2_666 .
Gd12 Gd11 Gd13 60.549(12) . .
O10 Gd12 O72 145.1(2) 2_666 .
O10 Gd12 O90 96.3(2) 2_666 .
O72 Gd12 O90 98.4(3) . .
O10 Gd12 O70 93.2(3) 2_666 .
O72 Gd12 O70 95.4(3) . .
O90 Gd12 O70 140.0(3) . .
O10 Gd12 O73 70.63(19) 2_666 .
O72 Gd12 O73 82.7(2) . .
O90 Gd12 O73 75.6(2) . .
O70 Gd12 O73 143.6(3) . .
O10 Gd12 O85 141.8(3) 2_666 .
O72 Gd12 O85 72.9(3) . .
O90 Gd12 O85 74.4(3) . .
O70 Gd12 O85 74.2(4) . .
O73 Gd12 O85 137.6(3) . .
O10 Gd12 O69 67.80(19) 2_666 .
O72 Gd12 O69 82.3(2) . .
O90 Gd12 O69 144.9(2) . .
O70 Gd12 O69 74.0(3) . .
O73 Gd12 O69 69.64(19) . .
O85 Gd12 O69 137.1(3) . .
O10 Gd12 O84 71.3(2) 2_666 .
O72 Gd12 O84 143.2(3) . .
O90 Gd12 O84 75.2(4) . .
O70 Gd12 O84 71.4(4) . .
O73 Gd12 O84 128.3(3) . .
O85 Gd12 O84 70.6(3) . .
O69 Gd12 O84 123.7(3) . .
O10 Gd12 Gd11 36.89(14) 2_666 .
O72 Gd12 Gd11 120.50(18) . .
O90 Gd12 Gd11 73.0(2) . .
O70 Gd12 Gd11 129.2(3) . .
O73 Gd12 Gd11 37.81(13) . .
O85 Gd12 Gd11 146.2(3) . .
O69 Gd12 Gd11 76.61(13) . .
O84 Gd12 Gd11 92.7(2) . .
O10 Gd12 Gd6 34.33(14) 2_666 2_666
O72 Gd12 Gd6 118.42(17) . 2_666
O90 Gd12 Gd6 129.4(2) . 2_666
O70 Gd12 Gd6 73.0(2) . 2_666
O73 Gd12 Gd6 76.09(13) . 2_666
O85 Gd12 Gd6 146.1(3) . 2_666
O69 Gd12 Gd6 36.15(13) . 2_666
O84 Gd12 Gd6 91.1(2) . 2_666
Gd11 Gd12 Gd6 59.072(15) . 2_666
O10 Gd12 Gd13 75.66(13) 2_666 .
O72 Gd12 Gd13 69.58(16) . .
O90 Gd12 Gd13 110.7(2) . .
O70 Gd12 Gd13 109.2(2) . .
O73 Gd12 Gd13 36.18(13) . .
O85 Gd12 Gd13 142.4(2) . .
O69 Gd12 Gd13 36.57(13) . .
O84 Gd12 Gd13 146.9(2) . .
Gd11 Gd12 Gd13 60.487(11) . .
Gd6 Gd12 Gd13 59.378(11) 2_666 .
O60 Gd13 O73 140.92(18) . .
O60 Gd13 O69 81.18(19) . .
O73 Gd13 O69 71.5(2) . .
O60 Gd13 O67 75.11(18) . .
O73 Gd13 O67 69.84(18) . .
O69 Gd13 O67 70.74(18) . .
O60 Gd13 O68 117.8(2) . .
O73 Gd13 O68 85.0(2) . .
O69 Gd13 O68 80.1(2) . .
O67 Gd13 O68 146.10(19) . .
O60 Gd13 O61 69.29(18) . .
O73 Gd13 O61 149.27(18) . .
O69 Gd13 O61 120.36(19) . .
O67 Gd13 O61 139.54(17) . .
O68 Gd13 O61 70.81(19) . .
O60 Gd13 O62 78.61(18) . .
O73 Gd13 O62 112.57(19) . .
O69 Gd13 O62 149.82(18) . .
O67 Gd13 O62 82.49(17) . .
O68 Gd13 O62 129.36(19) . .
O61 Gd13 O62 72.36(18) . .
O60 Gd13 O4N 140.2(2) . .
O73 Gd13 O4N 73.4(2) . .
O69 Gd13 O4N 138.31(19) . .
O67 Gd13 O4N 116.4(2) . .
O68 Gd13 O4N 75.1(2) . .
O61 Gd13 O4N 82.1(2) . .
O62 Gd13 O4N 66.43(18) . .
O60 Gd13 Gd6 64.36(13) . 2_666
O73 Gd13 Gd6 77.24(13) . 2_666
O69 Gd13 Gd6 36.34(13) . 2_666
O67 Gd13 Gd6 37.40(13) . 2_666
O68 Gd13 Gd6 116.45(15) . 2_666
O61 Gd13 Gd6 130.19(13) . 2_666
O62 Gd13 Gd6 113.75(12) . 2_666
O4N Gd13 Gd6 147.28(16) . 2_666
O60 Gd13 Gd11 110.72(13) . .
O73 Gd13 Gd11 36.30(13) . .
O69 Gd13 Gd11 75.96(14) . .
O67 Gd13 Gd11 35.63(12) . .
O68 Gd13 Gd11 120.94(15) . .
O61 Gd13 Gd11 162.68(13) . .
O62 Gd13 Gd11 90.52(12) . .
O4N Gd13 Gd11 88.68(16) . .
Gd6 Gd13 Gd11 58.838(13) 2_666 .
O60 Gd13 Gd12 118.33(13) . .
O73 Gd13 Gd12 37.09(14) . .
O69 Gd13 Gd12 37.64(14) . .
O67 Gd13 Gd12 77.10(12) . .
O68 Gd13 Gd12 69.21(15) . .
O61 Gd13 Gd12 137.28(12) . .
O62 Gd13 Gd12 148.22(12) . .
O4N Gd13 Gd12 101.43(14) . .
Gd6 Gd13 Gd12 60.184(14) 2_666 .
Gd11 Gd13 Gd12 58.964(14) . .
O52 Gd14 O61 87.7(2) . .
O52 Gd14 O106 77.6(2) . .
O61 Gd14 O106 141.44(18) . .
O52 Gd14 O53 145.5(2) . .
O61 Gd14 O53 119.95(18) . .
O106 Gd14 O53 67.89(18) . .
O52 Gd14 O49 87.6(2) . .
O61 Gd14 O49 145.09(19) . .
O106 Gd14 O49 70.4(2) . .
O53 Gd14 O49 80.4(2) . .
O52 Gd14 O60 149.8(2) . .
O61 Gd14 O60 68.02(18) . .
O106 Gd14 O60 110.05(18) . .
O53 Gd14 O60 52.04(17) . .
O49 Gd14 O60 122.6(2) . .
O52 Gd14 O56 74.8(2) . .
O61 Gd14 O56 74.9(2) . .
O106 Gd14 O56 132.5(2) . .
O53 Gd14 O56 129.2(2) . .
O49 Gd14 O56 70.5(2) . .
O60 Gd14 O56 113.28(19) . .
O52 Gd14 O58 77.7(2) . .
O61 Gd14 O58 72.28(18) . .
O106 Gd14 O58 69.84(18) . .
O53 Gd14 O58 90.78(19) . .
O49 Gd14 O58 139.7(2) . .
O60 Gd14 O58 77.96(18) . .
O56 Gd14 O58 137.56(19) . .
O52 Gd14 O57 126.6(2) . .
O61 Gd14 O57 80.2(2) . .
O106 Gd14 O57 136.74(19) . .
O53 Gd14 O57 81.37(19) . .
O49 Gd14 O57 75.2(2) . .
O60 Gd14 O57 68.34(19) . .
O56 Gd14 O57 51.82(19) . .
O58 Gd14 O57 142.6(2) . .
O52 Gd14 N201 163.0(2) . .
O61 Gd14 N201 93.9(2) . .
O106 Gd14 N201 90.86(19) . .
O53 Gd14 N201 26.4(2) . .
O49 Gd14 N201 100.4(2) . .
O60 Gd14 N201 25.9(2) . .
O56 Gd14 N201 121.9(2) . .
O58 Gd14 N201 86.6(2) . .
O57 Gd14 N201 70.2(2) . .
O52 Gd14 C97 100.1(3) . .
O61 Gd14 C97 77.7(2) . .
O106 Gd14 C97 139.5(2) . .
O53 Gd14 C97 105.5(2) . .
O49 Gd14 C97 69.1(2) . .
O60 Gd14 C97 92.2(2) . .
O56 Gd14 C97 25.4(2) . .
O58 Gd14 C97 150.0(2) . .
O57 Gd14 C97 26.6(2) . .
N201 Gd14 C97 96.8(2) . .
O52 Gd14 Gd8 74.18(16) . .
O61 Gd14 Gd8 35.38(13) . .
O106 Gd14 Gd8 106.07(12) . .
O53 Gd14 Gd8 115.48(14) . .
O49 Gd14 Gd8 161.73(17) . .
O60 Gd14 Gd8 75.65(12) . .
O56 Gd14 Gd8 102.60(16) . .
O58 Gd14 Gd8 38.10(12) . .
O57 Gd14 Gd8 114.55(16) . .
N201 Gd14 Gd8 97.53(17) . .
C97 Gd14 Gd8 112.13(17) . .
O42 Gd15 O53 141.56(19) . .
O42 Gd15 O36 70.7(2) . .
O53 Gd15 O36 147.0(2) . .
O42 Gd15 O47 72.21(18) . .
O53 Gd15 O47 75.49(19) . .
O36 Gd15 O47 124.1(2) . .
O42 Gd15 O43 102.2(2) . .
O53 Gd15 O43 89.4(2) . .
O36 Gd15 O43 72.9(2) . .
O47 Gd15 O43 75.8(2) . .
O42 Gd15 O51 71.34(19) . .
O53 Gd15 O51 77.81(19) . .
O36 Gd15 O51 132.0(2) . .
O47 Gd15 O51 68.38(18) . .
O43 Gd15 O51 143.9(2) . .
O42 Gd15 O106 148.89(18) . .
O53 Gd15 O106 69.27(18) . .
O36 Gd15 O106 79.56(19) . .
O47 Gd15 O106 135.17(18) . .
O43 Gd15 O106 77.0(2) . .
O51 Gd15 O106 126.96(18) . .
O42 Gd15 O76 94.97(18) . .
O53 Gd15 O76 100.8(2) . .
O36 Gd15 O76 76.8(2) . .
O47 Gd15 O76 146.59(19) . .
O43 Gd15 O76 137.6(2) . .
O51 Gd15 O76 78.34(18) . .
O106 Gd15 O76 68.81(17) . .
O42 Gd15 Gd18 38.08(14) . .
O53 Gd15 Gd18 113.65(14) . .
O36 Gd15 Gd18 89.60(14) . .
O47 Gd15 Gd18 38.17(13) . .
O43 Gd15 Gd18 76.67(15) . .
O51 Gd15 Gd18 77.95(12) . .
O106 Gd15 Gd18 153.45(13) . .
O76 Gd15 Gd18 132.34(12) . .
O42 Gd15 Gd16 36.40(14) . .
O53 Gd15 Gd16 115.24(14) . .
O36 Gd15 Gd16 96.26(17) . .
O47 Gd15 Gd16 76.11(13) . .
O43 Gd15 Gd16 135.94(15) . .
O51 Gd15 Gd16 37.62(12) . .
O106 Gd15 Gd16 144.43(13) . .
O76 Gd15 Gd16 75.82(12) . .
Gd18 Gd15 Gd16 60.343(12) . .
O42 Gd15 Gd17 76.51(14) . .
O53 Gd15 Gd17 65.09(13) . .
O36 Gd15 Gd17 146.74(15) . .
O47 Gd15 Gd17 35.59(14) . .
O43 Gd15 Gd17 109.40(16) . .
O51 Gd15 Gd17 34.72(13) . .
O106 Gd15 Gd17 133.69(12) . .
O76 Gd15 Gd17 112.23(14) . .
Gd18 Gd15 Gd17 60.155(12) . .
Gd16 Gd15 Gd17 58.115(10) . .
O42 Gd15 Gd4 123.27(14) . .
O53 Gd15 Gd4 87.66(14) . .
O36 Gd15 Gd4 70.95(15) . .
O47 Gd15 Gd4 163.15(13) . .
O43 Gd15 Gd4 104.68(16) . .
O51 Gd15 Gd4 108.29(13) . .
O106 Gd15 Gd4 33.24(12) . .
O76 Gd15 Gd4 36.14(12) . .
Gd18 Gd15 Gd4 158.684(13) . .
Gd16 Gd15 Gd4 111.871(13) . .
Gd17 Gd15 Gd4 135.340(15) . .
O77 Gd16 O37 113.7(2) . .
O77 Gd16 O42 78.2(2) . .
O37 Gd16 O42 77.4(2) . .
O77 Gd16 O34 69.29(19) . .
O37 Gd16 O34 74.5(2) . .
O42 Gd16 O34 122.58(19) . .
O77 Gd16 O48 140.76(19) . .
O37 Gd16 O48 83.4(2) . .
O42 Gd16 O48 71.30(19) . .
O34 Gd16 O48 149.16(18) . .
O77 Gd16 O51 75.04(19) . .
O37 Gd16 O51 144.9(2) . .
O42 Gd16 O51 71.13(18) . .
O34 Gd16 O51 136.58(18) . .
O48 Gd16 O51 72.15(18) . .
O77 Gd16 O66 81.8(2) . 2_666
O37 Gd16 O66 137.0(2) . 2_666
O42 Gd16 O66 145.38(18) . 2_666
O34 Gd16 O66 74.61(19) . 2_666
O48 Gd16 O66 110.34(19) . 2_666
O51 Gd16 O66 76.57(18) . 2_666
O77 Gd16 N10 139.8(2) . 2_666
O37 Gd16 N10 79.6(2) . 2_666
O42 Gd16 N10 141.5(2) . 2_666
O34 Gd16 N10 79.3(2) . 2_666
O48 Gd16 N10 75.8(2) . 2_666
O51 Gd16 N10 116.71(19) . 2_666
O66 Gd16 N10 65.8(2) 2_666 2_666
O77 Gd16 O10N 139.8(2) . 2_666
O37 Gd16 O10N 79.6(2) . 2_666
O42 Gd16 O10N 141.5(2) . 2_666
O34 Gd16 O10N 79.3(2) . 2_666
O48 Gd16 O10N 75.8(2) . 2_666
O51 Gd16 O10N 116.71(19) . 2_666
O66 Gd16 O10N 65.8(2) 2_666 2_666
N10 Gd16 O10N 0.0(5) 2_666 2_666
O77 Gd16 Gd17 112.67(14) . .
O37 Gd16 Gd17 121.71(16) . .
O42 Gd16 Gd17 79.51(13) . .
O34 Gd16 Gd17 156.66(13) . .
O48 Gd16 Gd17 38.45(13) . .
O51 Gd16 Gd17 37.63(13) . .
O66 Gd16 Gd17 82.58(13) 2_666 .
N10 Gd16 Gd17 87.03(15) 2_666 .
O10N Gd16 Gd17 87.03(15) 2_666 .
O77 Gd16 Gd9 77.66(15) . 2_666
O37 Gd16 Gd9 103.22(16) . 2_666
O42 Gd16 Gd9 153.78(13) . 2_666
O34 Gd16 Gd9 37.09(13) . 2_666
O48 Gd16 Gd9 134.92(13) . 2_666
O51 Gd16 Gd9 111.93(13) . 2_666
O66 Gd16 Gd9 38.36(13) 2_666 2_666
N10 Gd16 Gd9 62.19(16) 2_666 2_666
O10N Gd16 Gd9 62.19(16) 2_666 2_666
Gd17 Gd16 Gd9 119.588(14) . 2_666
O77 Gd16 Gd18 115.36(15) . .
O37 Gd16 Gd18 68.12(16) . .
O42 Gd16 Gd18 37.53(13) . .
O34 Gd16 Gd18 140.66(13) . .
O48 Gd16 Gd18 36.23(13) . .
O51 Gd16 Gd18 77.36(13) . .
O66 Gd16 Gd18 143.42(13) 2_666 .
N10 Gd16 Gd18 104.83(15) 2_666 .
O10N Gd16 Gd18 104.83(15) 2_666 .
Gd17 Gd16 Gd18 61.203(11) . .
Gd9 Gd16 Gd18 166.197(13) 2_666 .
O51 Gd17 O22 141.22(18) . 2_666
O51 Gd17 O50 142.8(2) . .
O22 Gd17 O50 72.3(2) 2_666 .
O51 Gd17 O48 72.86(18) . .
O22 Gd17 O48 143.68(18) 2_666 .
O50 Gd17 O48 81.6(2) . .
O51 Gd17 O47 69.41(18) . .
O22 Gd17 O47 125.57(18) 2_666 .
O50 Gd17 O47 76.7(2) . .
O48 Gd17 O47 69.63(18) . .
O51 Gd17 O54 112.28(19) . .
O22 Gd17 O54 79.67(19) 2_666 .
O50 Gd17 O54 84.3(3) . .
O48 Gd17 O54 72.88(19) . .
O47 Gd17 O54 139.90(18) . .
O51 Gd17 O24 81.70(19) . 2_666
O22 Gd17 O24 75.24(19) 2_666 2_666
O50 Gd17 O24 132.3(2) . 2_666
O48 Gd17 O24 106.8(2) . 2_666
O47 Gd17 O24 150.74(19) . 2_666
O54 Gd17 O24 56.0(2) . 2_666
O51 Gd17 O55 78.33(18) . .
O22 Gd17 O55 67.91(18) 2_666 .
O50 Gd17 O55 115.8(3) . .
O48 Gd17 O55 148.15(18) . .
O47 Gd17 O55 87.86(18) . .
O54 Gd17 O55 132.2(2) . .
O24 Gd17 O55 81.7(2) 2_666 .
O51 Gd17 Gd5 125.37(13) . 2_666
O22 Gd17 Gd5 40.78(14) 2_666 2_666
O50 Gd17 Gd5 90.02(19) . 2_666
O48 Gd17 Gd5 116.76(13) . 2_666
O47 Gd17 Gd5 164.55(13) . 2_666
O54 Gd17 Gd5 43.89(13) . 2_666
O24 Gd17 Gd5 43.66(14) 2_666 2_666
O55 Gd17 Gd5 90.90(13) . 2_666
O51 Gd17 Gd16 38.44(12) . .
O22 Gd17 Gd16 156.99(14) 2_666 .
O50 Gd17 Gd16 119.8(2) . .
O48 Gd17 Gd16 38.40(13) . .
O47 Gd17 Gd16 77.39(13) . .
O54 Gd17 Gd16 82.17(13) . .
O24 Gd17 Gd16 82.94(14) 2_666 .
O55 Gd17 Gd16 116.42(13) . .
Gd5 Gd17 Gd16 116.696(16) 2_666 .
O51 Gd17 Gd18 76.99(13) . .
O22 Gd17 Gd18 138.25(13) 2_666 .
O50 Gd17 Gd18 66.67(18) . .
O48 Gd17 Gd18 35.49(13) . .
O47 Gd17 Gd18 36.68(12) . .
O54 Gd17 Gd18 103.29(14) . .
O24 Gd17 Gd18 141.01(15) 2_666 .
O55 Gd17 Gd18 124.33(14) . .
Gd5 Gd17 Gd18 143.236(14) 2_666 .
Gd16 Gd17 Gd18 60.205(11) . .
O51 Gd17 Gd15 35.86(13) . .
O22 Gd17 Gd15 137.30(13) 2_666 .
O50 Gd17 Gd15 112.2(2) . .
O48 Gd17 Gd15 75.87(13) . .
O47 Gd17 Gd15 35.51(12) . .
O54 Gd17 Gd15 141.85(13) . .
O24 Gd17 Gd15 115.32(14) 2_666 .
O55 Gd17 Gd15 72.85(12) . .
Gd5 Gd17 Gd15 156.431(15) 2_666 .
Gd16 Gd17 Gd15 59.700(13) . .
Gd18 Gd17 Gd15 58.212(10) . .
O48 Gd18 O44 91.9(2) . .
O48 Gd18 O38 93.7(2) . .
O44 Gd18 O38 142.3(2) . .
O48 Gd18 O40 139.3(2) . .
O44 Gd18 O40 100.4(3) . .
O38 Gd18 O40 99.4(2) . .
O48 Gd18 O47 70.34(19) . .
O44 Gd18 O47 75.2(2) . .
O38 Gd18 O47 141.2(2) . .
O40 Gd18 O47 75.6(2) . .
O48 Gd18 O42 71.35(19) . .
O44 Gd18 O42 145.6(2) . .
O38 Gd18 O42 70.5(2) . .
O40 Gd18 O42 77.1(2) . .
O47 Gd18 O42 70.96(18) . .
O48 Gd18 O41 76.7(2) . .
O44 Gd18 O41 73.4(3) . .
O38 Gd18 O41 71.7(3) . .
O40 Gd18 O41 144.0(2) . .
O47 Gd18 O41 133.0(2) . .
O42 Gd18 O41 127.8(2) . .
O48 Gd18 N13 151.5(2) . 2_676
O44 Gd18 N13 75.8(2) . 2_676
O38 Gd18 N13 81.9(2) . 2_676
O40 Gd18 N13 69.0(2) . 2_676
O47 Gd18 N13 128.4(2) . 2_676
O42 Gd18 N13 131.5(2) . 2_676
O41 Gd18 N13 75.2(2) . 2_676
O48 Gd18 Gd15 79.11(13) . .
O44 Gd18 Gd15 112.11(18) . .
O38 Gd18 Gd15 105.60(16) . .
O40 Gd18 Gd15 60.30(17) . .
O47 Gd18 Gd15 38.14(13) . .
O42 Gd18 Gd15 36.77(12) . .
O41 Gd18 Gd15 155.39(18) . .
N13 Gd18 Gd15 129.25(17) 2_676 .
O48 Gd18 Gd16 36.90(13) . .
O44 Gd18 Gd16 127.57(18) . .
O38 Gd18 Gd16 70.92(15) . .
O40 Gd18 Gd16 113.57(17) . .
O47 Gd18 Gd16 76.10(13) . .
O42 Gd18 Gd16 36.92(13) . .
O41 Gd18 Gd16 96.76(19) . .
N13 Gd18 Gd16 152.77(16) 2_676 .
Gd15 Gd18 Gd16 60.346(14) . .
O48 Gd18 Gd17 36.19(13) . .
O44 Gd18 Gd17 72.32(17) . .
O38 Gd18 Gd17 127.61(15) . .
O40 Gd18 Gd17 112.16(17) . .
O47 Gd18 Gd17 36.73(13) . .
O42 Gd18 Gd17 77.02(13) . .
O41 Gd18 Gd17 99.86(19) . .
N13 Gd18 Gd17 147.72(17) 2_676 .
Gd15 Gd18 Gd17 61.633(13) . .
Gd16 Gd18 Gd17 58.592(14) . .
C25 O3 Gd1 152.3(7) . .
Gd2 O8 Gd3 108.6(2) . .
Gd2 O8 Gd1 106.7(2) . .
Gd3 O8 Gd1 104.53(19) . .
C43 O9 Gd1 130.3(5) . .
Gd12 O10 Gd6 112.0(2) 2_666 .
Gd12 O10 Gd11 107.8(2) 2_666 2_666
Gd6 O10 Gd11 105.53(19) . 2_666
N203 O11 Gd2 118.0(5) . .
N203 O11 Gd11 120.2(5) . 2_666
Gd2 O11 Gd11 111.2(2) . 2_666
N203 O12 Gd3 152.7(5) . .
N203 O12 Gd5 97.5(5) . .
Gd3 O12 Gd5 109.2(2) . .
C43 O13 Gd3 136.1(5) . .
N203 O14 Gd6 148.2(5) . .
N203 O14 Gd5 94.2(4) . .
Gd6 O14 Gd5 110.8(2) . .
C37 O15 Gd5 90.0(6) . .
C37 O16 Gd5 95.8(6) . .
C49' O19 C49 26.4(16) . .
C49' O20 C49 42.2(17) . .
C49' O20 Gd6 136.3(12) . .
C49 O20 Gd6 162(2) . .
Gd5 O22 Gd17 98.37(19) . 2_666
Gd5 O22 Gd6 111.5(2) . .
Gd17 O22 Gd6 114.4(2) 2_666 .
Gd7 O24 Gd17 113.5(3) . 2_666
Gd7 O24 Gd5 96.2(2) . .
Gd17 O24 Gd5 93.2(2) 2_666 .
Gd5 O25 Gd7 102.5(2) . .
Gd5 O25 Gd3 112.3(2) . .
Gd7 O25 Gd3 106.8(2) . .
C103 O26 Gd7 143.6(7) . .
C19 O27 Gd1 129.4(6) . .
Gd2 O28 Gd4 108.3(2) . .
Gd2 O28 Gd1 108.2(2) . .
Gd4 O28 Gd1 108.3(2) . .
Gd3 O29 Gd1 104.4(2) . .
Gd3 O29 Gd4 106.4(2) . .
Gd1 O29 Gd4 103.9(2) . .
Gd4 O30 Gd3 108.2(2) . .
Gd4 O30 Gd2 105.0(2) . .
Gd3 O30 Gd2 105.06(19) . .
Gd7 O32 Gd8 105.7(2) . .
Gd7 O32 Gd3 102.07(19) . .
Gd8 O32 Gd3 104.9(2) . .
C13 O33 Gd4 138.6(6) . .
Gd10 O34 Gd16 109.6(2) 2_666 .
Gd10 O34 Gd9 105.4(2) 2_666 2_666
Gd16 O34 Gd9 105.9(2) . 2_666
C19 O35 Gd4 134.0(6) . .
C13 O36 Gd15 135.0(6) . .
C1 O37 Gd16 133.4(5) . .
C1 O38 Gd18 132.7(6) . .
C7 O40 Gd18 145.6(7) . .
Gd15 O42 Gd16 107.9(2) . .
Gd15 O42 Gd18 105.2(2) . .
Gd16 O42 Gd18 105.5(2) . .
C7 O43 Gd15 117.1(6) . .
C73 O44 Gd18 126.9(7) . .
Gd15 O47 Gd18 103.7(2) . .
Gd15 O47 Gd17 108.9(2) . .
Gd18 O47 Gd17 106.6(2) . .
Gd18 O48 Gd16 106.9(2) . .
Gd18 O48 Gd17 108.3(2) . .
Gd16 O48 Gd17 103.1(2) . .
C73 O50 Gd17 139.7(7) . .
Gd17 O51 Gd16 103.9(2) . .
Gd17 O51 Gd15 109.4(2) . .
Gd16 O51 Gd15 104.3(2) . .
C31 O52 Gd14 132.3(6) . .
N201 O53 Gd15 139.0(5) . .
N201 O53 Gd14 95.7(4) . .
Gd15 O53 Gd14 112.9(2) . .
Gd17 O54 Gd5 93.06(19) . 2_666
Gd17 O54 Gd7 109.5(2) . 2_666
Gd5 O54 Gd7 92.9(2) 2_666 2_666
N201 O55 Gd6 120.7(5) . 2_666
N201 O55 Gd17 127.0(5) . .
Gd6 O55 Gd17 110.61(19) 2_666 .
C97 O56 Gd14 95.0(5) . .
C97 O57 Gd14 91.7(5) . .
Gd8 O58 Gd14 102.80(19) . .
Gd8 O58 Gd4 133.3(2) . .
Gd14 O58 Gd4 102.6(2) . .
C31 O59 Gd8 140.6(6) . .
N201 O60 Gd13 147.6(5) . .
N201 O60 Gd14 93.9(5) . .
Gd13 O60 Gd14 106.49(19) . .
Gd8 O61 Gd14 108.8(2) . .
Gd8 O61 Gd13 109.0(2) . .
Gd14 O61 Gd13 107.8(2) . .
Gd9 O62 Gd13 105.38(19) . .
Gd9 O62 Gd8 104.08(19) . .
Gd13 O62 Gd8 103.87(19) . .
Gd9 O65 Gd7 108.7(2) . .
Gd9 O65 Gd8 109.1(2) . .
Gd7 O65 Gd8 108.3(2) . .
Gd9 O66 Gd16 102.4(2) . 2_666
Gd9 O66 Gd7 104.1(2) . .
Gd16 O66 Gd7 106.3(2) 2_666 .
Gd11 O67 Gd13 108.3(2) . .
Gd11 O67 Gd6 104.37(19) . 2_666
Gd13 O67 Gd6 105.4(2) . 2_666
C79 O68 Gd13 135.5(6) . .
Gd6 O69 Gd13 106.9(2) 2_666 .
Gd6 O69 Gd12 106.2(2) 2_666 .
Gd13 O69 Gd12 105.8(2) . .
C79 O72 Gd12 138.6(6) . .
Gd13 O73 Gd11 107.7(2) . .
Gd13 O73 Gd12 106.7(2) . .
Gd11 O73 Gd12 103.8(2) . .
Gd10 O74 Gd9 101.3(2) . .
Gd10 O74 Gd11 98.62(19) . .
Gd9 O74 Gd11 131.8(2) . .
N202 O76 Gd15 120.0(5) . .
N202 O76 Gd4 123.6(5) . .
Gd15 O76 Gd4 108.0(2) . .
N202 O77 Gd16 151.2(5) . .
N202 O77 Gd10 97.3(5) . 2_666
Gd16 O77 Gd10 109.1(2) . 2_666
C85 O78 Gd9 136.3(6) . .
N202 O79 Gd2 146.6(5) . .
N202 O79 Gd10 94.5(5) . 2_666
Gd2 O79 Gd10 112.8(2) . 2_666
C91 O80 Gd10 91.1(7) . .
Gd10 O81 Gd11 106.5(2) . .
Gd10 O81 Gd2 109.6(2) . 2_666
Gd11 O81 Gd2 110.1(2) . 2_666
C67 O82 Gd2 138.3(6) . 2_666
C67 O83 Gd11 140.8(6) . .
C61 O90 Gd12 131.2(7) . .
C61 O91 Gd11 140.3(8) . .
C91 O92 Gd10 97.5(7) . .
C55 O93 Gd10 94.6(6) . .
C55 O94 Gd10 91.6(6) . .
O301 Cl11 Cl12 144.7(18) . .
O302 Cl12 Cl11 148.6(18) . .
Gd4 O106 Gd14 108.6(2) . .
Gd4 O106 Gd15 112.3(2) . .
Gd14 O106 Gd15 109.9(2) . .
N5 O4N Gd9 131.6(8) . .
N5 O4N Gd13 123.6(7) . .
Gd9 O4N Gd13 104.8(2) . .
N8 O7N Gd3 139.7(7) . .
N8 O7N Gd8 113.8(7) . .
Gd3 O7N Gd8 104.5(2) . .
N11 O10N Gd16 125.5(8) . 2_666
N11 O10N Gd7 129.7(8) . .
Gd16 O10N Gd7 104.0(2) 2_666 .
O60 N201 O53 117.0(7) . .
O60 N201 O55 121.9(7) . .
O53 N201 O55 121.1(7) . .
O60 N201 Gd14 60.2(4) . .
O53 N201 Gd14 57.9(4) . .
O55 N201 Gd14 168.2(6) . .
O76 N202 O77 121.9(7) . .
O76 N202 O79 122.4(7) . .
O77 N202 O79 115.7(7) . .
O76 N202 Gd10 174.0(6) . 2_666
O77 N202 Gd10 56.7(4) . 2_666
O79 N202 Gd10 59.1(4) . 2_666
O11 N203 O12 121.5(7) . .
O11 N203 O14 122.7(7) . .
O12 N203 O14 115.8(7) . .
O11 N203 Gd5 176.1(6) . .
O12 N203 Gd5 56.5(4) . .
O14 N203 Gd5 59.3(4) . .
N6 N5 O4N 178.4(18) . .
N9 N8 O7N 179.3(17) . .
N12 N11 O10N 176.0(19) . .
C6 N13 C5 117.4(8) . .
C6 N13 Gd18 117.9(6) . 2_676
C5 N13 Gd18 124.2(6) . 2_676
C11 N14 C12 116.2(11) . .
C18 N15 C17 113.8(11) . .
C24 N16 C23 116.6(12) . .
C30 N17 C29 117.0(9) . .
C36 N18 C35 116.8(11) . .
C41 N19 C42 116.0(11) . .
C48 N20 C47 116.3(8) . .
C48 N20 Gd1 117.2(6) . 2_665
C47 N20 Gd1 124.6(6) . 2_665
C53 N21 C54 118(2) . .
C60 N22 C59 119.3(6) . .
C66 N23 C65 110.5(16) . .
C71 N24 C72 115.5(11) . .
C77 N25 C78 119.8(15) . .
C83 N26 C84 117.6(10) . .
C89 N27 C90 116.7(9) . .
C95 N28 C96 114.4(12) . .
C101 N29 C102 115.7(12) . .
C107 N30 C108 113.9(15) . .
O38 C1 O37 126.0(8) . .
O38 C1 C2 116.4(8) . .
O37 C1 C2 117.6(7) . .
C6 C2 C3 118.3(8) . .
C6 C2 C1 119.3(8) . .
C3 C2 C1 122.4(8) . .
C4 C3 C2 118.0(9) . .
C4 C3 H3 121.0 . .
C2 C3 H3 121.0 . .
C3 C4 C5 119.7(9) . .
C3 C4 H4 120.1 . .
C5 C4 H4 120.1 . .
N13 C5 C4 122.1(9) . .
N13 C5 H5 118.9 . .
C4 C5 H5 118.9 . .
N13 C6 C2 124.2(8) . .
N13 C6 H6 117.9 . .
C2 C6 H6 117.9 . .
O43 C7 O40 125.5(9) . .
O43 C7 C8 118.9(8) . .
O40 C7 C8 115.6(9) . .
C9 C8 C12 116.6(10) . .
C9 C8 C7 122.9(9) . .
C12 C8 C7 120.5(9) . .
C8 C9 C10 120.0(11) . .
C8 C9 H9 120.0 . .
C10 C9 H9 120.0 . .
C11 C10 C9 118.9(12) . .
C11 C10 H10 120.5 . .
C9 C10 H10 120.5 . .
C10 C11 N14 125.5(12) . .
C10 C11 H11 117.3 . .
N14 C11 H11 117.3 . .
N14 C12 C8 122.7(11) . .
N14 C12 H12 118.7 . .
C8 C12 H12 118.6 . .
O33 C13 O36 126.3(8) . .
O33 C13 C14 118.0(8) . .
O36 C13 C14 115.7(8) . .
C15 C14 C18 118.8(9) . .
C15 C14 C13 120.2(8) . .
C18 C14 C13 121.0(8) . .
C16 C15 C14 122.5(11) . .
C16 C15 H15 118.8 . .
C14 C15 H15 118.8 . .
C15 C16 C17 114.7(12) . .
C15 C16 H16 122.6 . .
C17 C16 H16 122.6 . .
N15 C17 C16 127.5(13) . .
N15 C17 H17 116.3 . .
C16 C17 H17 116.3 . .
N15 C18 C14 122.7(10) . .
N15 C18 H18 118.6 . .
C14 C18 H18 118.6 . .
O35 C19 O27 127.1(9) . .
O35 C19 C20 116.4(8) . .
O27 C19 C20 116.5(8) . .
C24 C20 C21 119.0(9) . .
C24 C20 C19 120.3(8) . .
C21 C20 C19 120.5(8) . .
C22 C21 C20 121.4(11) . .
C22 C21 H21 119.3 . .
C20 C21 H21 119.3 . .
C21 C22 C23 116.9(12) . .
C21 C22 H22 121.5 . .
C23 C22 H22 121.5 . .
N16 C23 C22 123.3(13) . .
N16 C23 H23 118.4 . .
C22 C23 H23 118.4 . .
N16 C24 C20 122.8(11) . .
N16 C24 H24 118.6 . .
C20 C24 H24 118.6 . .
O3 C25 O2 123.6(9) . .
O3 C25 C26 118.5(8) . .
O2 C25 C26 117.9(8) . .
C30 C26 C27 118.7(9) . .
C30 C26 C25 119.9(9) . .
C27 C26 C25 121.4(9) . .
C28 C27 C26 118.6(10) . .
C28 C27 H27 120.7 . .
C26 C27 H27 120.7 . .
C27 C28 C29 119.3(11) . .
C27 C28 H28 120.4 . .
C29 C28 H28 120.4 . .
C28 C29 N17 123.1(10) . .
C28 C29 H29 118.5 . .
N17 C29 H29 118.5 . .
N17 C30 C26 123.3(10) . .
N17 C30 H30 118.3 . .
C26 C30 H30 118.3 . .
O59 C31 O52 125.0(8) . .
O59 C31 C32 118.8(8) . .
O52 C31 C32 116.2(8) . .
C33 C32 C36 117.7(9) . .
C33 C32 C31 121.2(9) . .
C36 C32 C31 121.1(9) . .
C32 C33 C34 121.8(11) . .
C32 C33 H33 119.1 . .
C34 C33 H33 119.1 . .
C35 C34 C33 118.3(12) . .
C35 C34 H34 120.8 . .
C33 C34 H34 120.8 . .
C34 C35 N18 123.3(12) . .
C34 C35 H35 118.4 . .
N18 C35 H35 118.4 . .
N18 C36 C32 121.8(11) . .
N18 C36 H36 119.1 . .
C32 C36 H36 119.1 . .
O16 C37 O15 120.8(9) . .
O16 C37 C38 119.2(10) . .
O15 C37 C38 119.8(10) . .
O16 C37 Gd5 58.6(5) . .
O15 C37 Gd5 63.4(5) . .
C38 C37 Gd5 165.2(8) . .
C42 C38 C39 116.5(10) . .
C42 C38 C37 122.9(10) . .
C39 C38 C37 120.5(10) . .
C40 C39 C38 119.4(13) . .
C40 C39 H39 120.3 . .
C38 C39 H39 120.3 . .
C39 C40 C41 118.8(13) . .
C39 C40 H40 120.6 . .
C41 C40 H40 120.6 . .
N19 C41 C40 123.6(11) . .
N19 C41 H41 118.2 . .
C40 C41 H41 118.2 . .
N19 C42 C38 125.6(12) . .
N19 C42 H42 117.2 . .
C38 C42 H42 117.2 . .
O9 C43 O13 124.8(8) . .
O9 C43 C44 117.7(7) . .
O13 C43 C44 117.5(8) . .
C45 C44 C48 116.7(8) . .
C45 C44 C43 123.7(8) . .
C48 C44 C43 119.6(8) . .
C44 C45 C46 118.5(8) . .
C44 C45 H45 120.8 . .
C46 C45 H45 120.8 . .
C47 C46 C45 119.6(9) . .
C47 C46 H46 120.2 . .
C45 C46 H46 120.2 . .
N20 C47 C46 122.9(9) . .
N20 C47 H47 118.5 . .
C46 C47 H47 118.5 . .
N20 C48 C44 125.9(8) . .
N20 C48 H48 117.0 . .
C44 C48 H48 117.0 . .
C49' C49 O19' 122(5) . .
C49' C49 O20 68(3) . .
O19' C49 O20 124(4) . .
C49' C49 C50 69(3) . .
O19' C49 C50 127(3) . .
O20 C49 C50 109(3) . .
C49' C49 O19 39(2) . .
O19' C49 O19 83(3) . .
O20 C49 O19 88(2) . .
C50 C49 O19 90(2) . .
C54 C50 C51 115.1(19) . .
C54 C50 C49' 124.8(15) . .
C51 C50 C49' 118.3(17) . .
C54 C50 C49 110.4(18) . .
C51 C50 C49 130.3(19) . .
C49' C50 C49 35.0(14) . .
C52 C51 C50 128(2) . .
C52 C51 H51 115.8 . .
C50 C51 H51 115.8 . .
C53 C52 C51 111(2) . .
C53 C52 H52 124.6 . .
C51 C52 H52 124.6 . .
C52 C53 N21 127(2) . .
C52 C53 H53 116.5 . .
N21 C53 H53 116.5 . .
N21 C54 C50 120.9(19) . .
N21 C54 H54 119.5 . .
C50 C54 H54 119.5 . .
O94 C55 O93 122.1(9) . .
O94 C55 C56 120.0(8) . .
O93 C55 C56 117.9(8) . .
O94 C55 Gd10 62.7(5) . .
O93 C55 Gd10 59.4(5) . .
C56 C55 Gd10 175.1(7) . .
C60 C56 C57 119.1(6) . .
C60 C56 C55 119.0(7) . .
C57 C56 C55 121.9(7) . .
C58 C57 C56 119.1(6) . .
C58 C57 H57 120.5 . .
C56 C57 H57 120.5 . .
C57 C58 C59 120.9(7) . .
C57 C58 H58 119.5 . .
C59 C58 H58 119.5 . .
N22 C59 C58 119.8(7) . .
N22 C59 H59 120.1 . .
C58 C59 H59 120.1 . .
N22 C60 C56 121.9(6) . .
N22 C60 H60 119.1 . .
C56 C60 H60 119.1 . .
O91 C61 O90 126.2(11) . .
O91 C61 C62 117.1(12) . .
O90 C61 C62 116.8(10) . .
C66 C62 C63 121.1(14) . .
C66 C62 C61 120.0(12) . .
C63 C62 C61 118.3(14) . .
C62 C63 C64 114.3(19) . .
C62 C63 H63 122.9 . .
C64 C63 H63 122.9 . .
C65 C64 C63 118(2) . .
C65 C64 H64 120.9 . .
C63 C64 H64 120.9 . .
C64 C65 N23 130(2) . .
C64 C65 H65 114.8 . .
N23 C65 H65 114.8 . .
N23 C66 C62 125.4(17) . .
N23 C66 H66 117.3 . .
C62 C66 H66 117.3 . .
O82 C67 O83 125.8(8) . .
O82 C67 C68 116.3(9) . .
O83 C67 C68 117.9(9) . .
C69 C68 C72 115.8(11) . .
C69 C68 C67 123.3(11) . .
C72 C68 C67 120.9(10) . .
C68 C69 C70 121.1(12) . .
C68 C69 H69 119.5 . .
C70 C69 H69 119.5 . .
C71 C70 C69 119.8(12) . .
C71 C70 H70 120.1 . .
C69 C70 H70 120.1 . .
C70 C71 N24 123.4(11) . .
C70 C71 H71 118.3 . .
N24 C71 H71 118.3 . .
N24 C72 C68 124.0(12) . .
N24 C72 H72 118.0 . .
C68 C72 H72 118.0 . .
O50 C73 O44 127.5(10) . .
O50 C73 C74 115.4(11) . .
O44 C73 C74 116.1(10) . .
C78 C74 C75 115.7(15) . .
C78 C74 C73 122.1(12) . .
C75 C74 C73 122.2(12) . .
C76 C75 C74 121.4(16) . .
C76 C75 H75 119.3 . .
C74 C75 H75 119.3 . .
C77 C76 C75 120.9(16) . .
C77 C76 H76 119.6 . .
C75 C76 H76 119.6 . .
N25 C77 C76 118.4(15) . .
N25 C77 H77 120.8 . .
C76 C77 H77 120.8 . .
C74 C78 N25 123.8(15) . .
C74 C78 H78 118.1 . .
N25 C78 H78 118.1 . .
O68 C79 O72 126.5(8) . .
O68 C79 C80 117.1(9) . .
O72 C79 C80 116.4(8) . .
C81 C80 C84 117.9(9) . .
C81 C80 C79 122.3(9) . .
C84 C80 C79 119.8(9) . .
C82 C81 C80 119.2(11) . .
C82 C81 H81 120.4 . .
C80 C81 H81 120.4 . .
C83 C82 C81 120.3(11) . .
C83 C82 H82 119.9 . .
C81 C82 H82 119.9 . .
N26 C83 C82 123.0(10) . .
N26 C83 H83 118.5 . .
C82 C83 H83 118.5 . .
C80 C84 N26 121.7(10) . .
C80 C84 H84 119.1 . .
N26 C84 H84 119.1 . .
O75 C85 O78 123.9(8) . .
O75 C85 C86 119.3(8) . .
O78 C85 C86 116.8(8) . .
C90 C86 C87 116.7(9) . .
C90 C86 C85 121.8(9) . .
C87 C86 C85 121.5(9) . .
C88 C87 C86 119.6(10) . .
C88 C87 H87 120.2 . .
C86 C87 H87 120.2 . .
C89 C88 C87 118.0(11) . .
C89 C88 H88 121.0 . .
C87 C88 H88 121.0 . .
N27 C89 C88 124.8(10) . .
N27 C89 H89 117.6 . .
C88 C89 H89 117.6 . .
N27 C90 C86 124.1(10) . .
N27 C90 H90 118.0 . .
C86 C90 H90 118.0 . .
O80 C91 O92 120.0(10) . .
O80 C91 C92 123.5(11) . .
O92 C91 C92 116.5(10) . .
O80 C91 Gd10 63.9(6) . .
O92 C91 Gd10 56.5(5) . .
C92 C91 Gd10 170.7(9) . .
C96 C92 C93 119.1(11) . .
C96 C92 C91 120.3(10) . .
C93 C92 C91 120.3(10) . .
C94 C93 C92 119.9(13) . .
C94 C93 H93 120.1 . .
C92 C93 H93 120.1 . .
C93 C94 C95 117.5(14) . .
C93 C94 H94 121.3 . .
C95 C94 H94 121.3 . .
N28 C95 C94 125.9(13) . .
N28 C95 H95 117.1 . .
C94 C95 H95 117.1 . .
N28 C96 C92 123.2(12) . .
N28 C96 H96 118.4 . .
C92 C96 H96 118.4 . .
O56 C97 O57 120.9(8) . .
O56 C97 C98 120.2(8) . .
O57 C97 C98 118.8(8) . .
O56 C97 Gd14 59.6(4) . .
O57 C97 Gd14 61.7(4) . .
C98 C97 Gd14 171.3(6) . .
C99 C98 C102 114.6(10) . .
C99 C98 C97 121.3(10) . .
C102 C98 C97 124.1(9) . .
C100 C99 C98 123.7(14) . .
C100 C99 H99 118.1 . .
C98 C99 H99 118.1 . .
C99 C100 C101 114.4(13) . .
C99 C100 H100 122.8 . .
C101 C100 H100 122.8 . .
N29 C101 C100 126.3(12) . .
N29 C101 H101 116.9 . .
C100 C101 H101 116.9 . .
N29 C102 C98 125.2(11) . .
N29 C102 H102 117.4 . .
C98 C102 H102 117.4 . .
O23 C103 O26 125.6(11) . .
O23 C103 C104 116.2(12) . .
O26 C103 C104 118.1(12) . .
C108 C104 C105 120.6(19) . .
C108 C104 C103 120.2(19) . .
C105 C104 C103 119.2(15) . .
C106 C105 C104 116.6(17) . .
C106 C105 H105 121.7 . .
C104 C105 H105 121.7 . .
C107 C106 C105 119(2) . .
C107 C106 H106 120.3 . .
C105 C106 H106 120.3 . .
C106 C107 N30 125.2(19) . .
C106 C107 H107 117.4 . .
N30 C107 H107 117.4 . .
C104 C108 N30 124(2) . .
C104 C108 H108 118.2 . .
N30 C108 H108 118.2 . .
C49 C49' O20 70(3) . .
C49 C49' O19 115(4) . .
O20 C49' O19 122(2) . .
C49 C49' C50 76(3) . .
O20 C49' C50 114.4(19) . .
O19 C49' C50 122.7(18) . .
C49 C49' O19' 33(3) . .
O20 C49' O19' 87.1(18) . .
O19 C49' O19' 82(2) . .
C50 C49' O19' 94.3(17) . .
C49 O19' C49' 25(2) . .

loop_
_geom_bond_atom_site_label_1
_geom_bond_atom_site_label_2
_geom_bond_distance
_geom_bond_site_symmetry_2
Gd1 O3 2.330(6) .
Gd1 O9 2.359(6) .
Gd1 O27 2.363(6) .
Gd1 O28 2.376(5) .
Gd1 O29 2.424(5) .
Gd1 O8 2.428(6) .
Gd1 O7 2.466(6) .
Gd1 N20 2.662(7) 2_665
Gd1 Gd3 3.8077(6) .
Gd1 Gd2 3.8416(7) .
Gd1 Gd4 3.8514(7) .
Gd2 O79 2.348(5) .
Gd2 O82 2.352(6) 2_666
Gd2 O8 2.359(5) .
Gd2 O28 2.366(5) .
Gd2 O4 2.394(6) .
Gd2 O30 2.447(5) .
Gd2 O11 2.455(6) .
Gd2 O81 2.582(5) 2_666
Gd2 Gd4 3.8416(7) .
Gd2 Gd3 3.8538(7) .
Gd3 O12 2.373(5) .
Gd3 O25 2.378(6) .
Gd3 O8 2.387(5) .
Gd3 O29 2.395(6) .
Gd3 O13 2.408(6) .
Gd3 O30 2.409(5) .
Gd3 O7N 2.463(6) .
Gd3 O32 2.467(5) .
Gd3 Gd7 3.8167(7) .
Gd4 O106 2.366(5) .
Gd4 O35 2.372(7) .
Gd4 O28 2.375(5) .
Gd4 O30 2.396(6) .
Gd4 O29 2.466(5) .
Gd4 O76 2.477(5) .
Gd4 O33 2.481(6) .
Gd4 O58 2.506(5) .
Gd4 Gd14 3.9056(6) .
Gd5 O25 2.337(6) .
Gd5 O22 2.373(6) .
Gd5 O21 2.404(8) .
Gd5 O12 2.431(6) .
Gd5 O16 2.462(7) .
Gd5 O24 2.486(6) .
Gd5 O14 2.491(5) .
Gd5 O54 2.495(6) 2_666
Gd5 O15 2.565(8) .
Gd5 C37 2.868(10) .
Gd5 N203 2.890(8) .
Gd5 Gd17 3.5942(7) 2_666
Gd6 O10 2.352(5) .
Gd6 O20 2.353(7) .
Gd6 O14 2.358(6) .
Gd6 O69 2.376(5) 2_666
Gd6 O67 2.418(5) 2_666
Gd6 O22 2.455(5) .
Gd6 O55 2.461(5) 2_666
Gd6 O17 2.484(6) .
Gd6 Gd11 3.7884(8) 2_666
Gd6 Gd13 3.8367(6) 2_666
Gd6 Gd12 3.8682(7) 2_666
Gd7 O26 2.335(6) .
Gd7 O25 2.377(6) .
Gd7 O65 2.400(5) .
Gd7 O32 2.442(5) .
Gd7 O24 2.454(6) .
Gd7 O66 2.480(6) .
Gd7 O10N 2.536(6) .
Gd7 O54 2.574(6) 2_666
Gd7 Gd9 3.8650(7) .
Gd8 O61 2.361(5) .
Gd8 O65 2.419(5) .
Gd8 O63 2.428(6) .
Gd8 O58 2.443(5) .
Gd8 O32 2.458(5) .
Gd8 O7N 2.475(6) .
Gd8 O59 2.486(7) .
Gd8 O62 2.498(5) .
Gd8 Gd14 3.8608(8) .
Gd8 Gd9 3.8913(7) .
Gd8 Gd13 3.9047(7) .
Gd9 O78 2.346(6) .
Gd9 O65 2.357(5) .
Gd9 O34 2.389(6) 2_666
Gd9 O66 2.421(6) .
Gd9 O4N 2.433(6) .
Gd9 O62 2.437(5) .
Gd9 O74 2.461(5) .
Gd9 Gd10 3.7895(7) .
Gd9 Gd16 3.8100(7) 2_666
Gd10 O81 2.344(5) .
Gd10 O34 2.375(5) 2_666
Gd10 O92 2.401(7) .
Gd10 O77 2.434(6) 2_666
Gd10 O74 2.439(6) .
Gd10 O93 2.459(7) .
Gd10 O79 2.487(6) 2_666
Gd10 O94 2.532(7) .
Gd10 O80 2.564(8) .
Gd10 C55 2.847(10) .
Gd10 C91 2.855(11) .
Gd10 N202 2.888(8) 2_666
Gd11 O91 2.360(7) .
Gd11 O81 2.368(6) .
Gd11 O67 2.378(5) .
Gd11 O10 2.406(6) 2_666
Gd11 O73 2.409(6) .
Gd11 O83 2.451(6) .
Gd11 O11 2.463(5) 2_666
Gd11 O74 2.539(6) .
Gd11 Gd6 3.7884(8) 2_666
Gd11 Gd12 3.8160(7) .
Gd11 Gd13 3.8757(7) .
Gd12 O10 2.315(5) 2_666
Gd12 O72 2.325(6) .
Gd12 O90 2.337(8) .
Gd12 O70 2.426(9) .
Gd12 O73 2.442(6) .
Gd12 O85 2.444(7) .
Gd12 O69 2.461(6) .
Gd12 O84 2.512(8) .
Gd12 Gd6 3.8682(7) 2_666
Gd12 Gd13 3.8781(7) .
Gd13 O60 2.371(5) .
Gd13 O73 2.390(6) .
Gd13 O69 2.401(5) .
Gd13 O67 2.405(5) .
Gd13 O68 2.412(6) .
Gd13 O61 2.435(6) .
Gd13 O62 2.462(5) .
Gd13 O4N 2.485(6) .
Gd13 Gd6 3.8367(6) 2_666
Gd14 O52 2.295(6) .
Gd14 O61 2.388(5) .
Gd14 O106 2.442(5) .
Gd14 O53 2.443(5) .
Gd14 O49 2.456(6) .
Gd14 O60 2.494(6) .
Gd14 O56 2.494(6) .
Gd14 O58 2.497(5) .
Gd14 O57 2.537(6) .
Gd14 N201 2.869(8) .
Gd14 C97 2.880(9) .
Gd15 O42 2.345(5) .
Gd15 O53 2.354(5) .
Gd15 O36 2.389(6) .
Gd15 O47 2.404(5) .
Gd15 O43 2.406(6) .
Gd15 O51 2.432(5) .
Gd15 O106 2.443(5) .
Gd15 O76 2.459(5) .
Gd15 Gd18 3.7820(6) .
Gd15 Gd16 3.8219(7) .
Gd15 Gd17 3.9151(7) .
Gd16 O77 2.337(5) .
Gd16 O37 2.381(6) .
Gd16 O42 2.383(6) .
Gd16 O34 2.384(5) .
Gd16 O48 2.398(6) .
Gd16 O51 2.408(5) .
Gd16 O66 2.467(6) 2_666
Gd16 N10 2.486(6) 2_666
Gd16 O10N 2.486(6) 2_666
Gd16 Gd17 3.7586(7) .
Gd16 Gd9 3.8100(7) 2_666
Gd16 Gd18 3.8218(7) .
Gd17 O51 2.364(5) .
Gd17 O22 2.376(5) 2_666
Gd17 O50 2.396(7) .
Gd17 O48 2.400(5) .
Gd17 O47 2.408(6) .
Gd17 O54 2.457(6) .
Gd17 O24 2.460(7) 2_666
Gd17 O55 2.480(5) .
Gd17 Gd5 3.5942(7) 2_666
Gd17 Gd18 3.8593(7) .
Gd18 O48 2.360(5) .
Gd18 O44 2.371(7) .
Gd18 O38 2.389(6) .
Gd18 O40 2.392(7) .
Gd18 O47 2.406(5) .
Gd18 O42 2.417(6) .
Gd18 O41 2.475(7) .
Gd18 N13 2.610(8) 2_676
O2 C25 1.247(12) .
O3 C25 1.244(11) .
O9 C43 1.256(11) .
O10 Gd12 2.315(5) 2_666
O10 Gd11 2.406(6) 2_666
O11 N203 1.269(9) .
O11 Gd11 2.463(5) 2_666
O12 N203 1.276(9) .
O13 C43 1.271(10) .
O14 N203 1.292(10) .
O15 C37 1.286(13) .
O16 C37 1.244(13) .
O19 C49' 1.28(3) .
O19 C49 1.86(4) .
O20 C49' 1.26(2) .
O20 C49 1.28(3) .
O22 Gd17 2.376(5) 2_666
O23 C103 1.243(14) .
O24 Gd17 2.460(7) 2_666
O26 C103 1.249(12) .
O27 C19 1.246(11) .
O33 C13 1.249(11) .
O34 Gd10 2.375(5) 2_666
O34 Gd9 2.389(6) 2_666
O35 C19 1.218(11) .
O36 C13 1.263(11) .
O37 C1 1.276(11) .
O38 C1 1.232(10) .
O40 C7 1.245(11) .
O43 C7 1.246(11) .
O44 C73 1.267(13) .
O50 C73 1.217(13) .
O52 C31 1.263(10) .
O53 N201 1.283(10) .
O54 Gd5 2.495(6) 2_666
O54 Gd7 2.574(6) 2_666
O55 N201 1.300(9) .
O55 Gd6 2.461(5) 2_666
O56 C97 1.238(11) .
O57 C97 1.289(11) .
O59 C31 1.229(11) .
O60 N201 1.258(9) .
O66 Gd16 2.467(6) 2_666
O67 Gd6 2.418(5) 2_666
O68 C79 1.237(11) .
O69 Gd6 2.376(5) 2_666
O72 C79 1.246(12) .
O75 C85 1.246(11) .
O76 N202 1.268(9) .
O77 N202 1.274(9) .
O77 Gd10 2.434(6) 2_666
O78 C85 1.263(10) .
O79 N202 1.286(10) .
O79 Gd10 2.487(6) 2_666
O80 C91 1.206(14) .
O81 Gd2 2.582(5) 2_666
O82 C67 1.239(11) .
O82 Gd2 2.352(6) 2_666
O83 C67 1.253(10) .
O90 C61 1.275(15) .
O91 C61 1.241(14) .
O92 C91 1.261(15) .
O93 C55 1.251(12) .
O94 C55 1.234(12) .
Cl11 O301 1.18(3) .
Cl11 Cl12 2.130(13) .
Cl12 O302 1.10(3) .
O4N N5 1.220(14) .
O7N N8 1.238(14) .
O10N N11 1.224(14) .
O10N Gd16 2.486(6) 2_666
N202 Gd10 2.888(8) 2_666
N5 N6 1.117(18) .
N8 N9 1.131(19) .
N11 N12 1.083(18) .
N13 C6 1.335(11) .
N13 C5 1.353(13) .
N13 Gd18 2.610(8) 2_676
N14 C11 1.331(17) .
N14 C12 1.350(14) .
N15 C18 1.387(9) .
N15 C17 1.388(9) .
N16 C24 1.362(9) .
N16 C23 1.391(9) .
N17 C30 1.312(13) .
N17 C29 1.366(15) .
N18 C36 1.343(14) .
N18 C35 1.385(19) .
N19 C41 1.320(18) .
N19 C42 1.348(14) .
N20 C48 1.312(11) .
N20 C47 1.321(12) .
N20 Gd1 2.662(7) 2_665
N21 C53 1.377(10) .
N21 C54 1.389(10) .
N22 C60 1.365(7) .
N22 C59 1.385(8) .
N23 C66 1.325(19) .
N23 C65 1.46(3) .
N24 C71 1.342(17) .
N24 C72 1.354(15) .
N25 C77 1.375(9) .
N25 C78 1.390(9) .
N26 C83 1.304(17) .
N26 C84 1.383(13) .
N27 C89 1.308(15) .
N27 C90 1.339(13) .
N28 C95 1.366(9) .
N28 C96 1.381(9) .
N29 C101 1.281(19) .
N29 C102 1.331(14) .
N30 C107 1.39(2) .
N30 C108 1.40(2) .
C1 C2 1.501(11) .
C2 C6 1.372(12) .
C2 C3 1.407(13) .
C3 C4 1.378(15) .
C3 H3 0.9300 .
C4 C5 1.391(15) .
C4 H4 0.9300 .
C5 H5 0.9300 .
C6 H6 0.9300 .
C7 C8 1.496(13) .
C8 C9 1.367(15) .
C8 C12 1.382(14) .
C9 C10 1.382(16) .
C9 H9 0.9300 .
C10 C11 1.281(18) .
C10 H10 0.9300 .
C11 H11 0.9300 .
C12 H12 0.9300 .
C13 C14 1.500(12) .
C14 C15 1.387(8) .
C14 C18 1.395(8) .
C15 C16 1.377(9) .
C15 H15 0.9300 .
C16 C17 1.388(9) .
C16 H16 0.9300 .
C17 H17 0.9300 .
C18 H18 0.9300 .
C19 C20 1.526(12) .
C20 C24 1.377(9) .
C20 C21 1.384(9) .
C21 C22 1.378(9) .
C21 H21 0.9300 .
C22 C23 1.398(9) .
C22 H22 0.9300 .
C23 H23 0.9300 .
C24 H24 0.9300 .
C25 C26 1.511(13) .
C26 C30 1.380(13) .
C26 C27 1.391(14) .
C27 C28 1.360(15) .
C27 H27 0.9300 .
C28 C29 1.360(17) .
C28 H28 0.9300 .
C29 H29 0.9300 .
C30 H30 0.9300 .
C31 C32 1.509(12) .
C32 C33 1.351(15) .
C32 C36 1.374(13) .
C33 C34 1.357(15) .
C33 H33 0.9300 .
C34 C35 1.304(19) .
C34 H34 0.9300 .
C35 H35 0.9300 .
C36 H36 0.9300 .
C37 C38 1.473(13) .
C38 C42 1.373(16) .
C38 C39 1.407(17) .
C39 C40 1.358(17) .
C39 H39 0.9300 .
C40 C41 1.40(2) .
C40 H40 0.9300 .
C41 H41 0.9300 .
C42 H42 0.9300 .
C43 C44 1.498(11) .
C44 C45 1.361(12) .
C44 C48 1.390(11) .
C45 C46 1.387(13) .
C45 H45 0.9300 .
C46 C47 1.370(13) .
C46 H46 0.9300 .
C47 H47 0.9300 .
C48 H48 0.9300 .
C49 C49' 0.91(4) .
C49 O19' 1.18(5) .
C49 C50 1.55(4) .
C50 C54 1.389(10) .
C50 C51 1.396(10) .
C50 C49' 1.49(3) .
C51 C52 1.379(10) .
C51 H51 0.9300 .
C52 C53 1.369(10) .
C52 H52 0.9300 .
C53 H53 0.9300 .
C54 H54 0.9300 .
C55 C56 1.506(12) .
C56 C60 1.381(8) .
C56 C57 1.398(8) .
C57 C58 1.381(8) .
C57 H57 0.9300 .
C58 C59 1.386(8) .
C58 H58 0.9300 .
C59 H59 0.9300 .
C60 H60 0.9300 .
C61 C62 1.489(16) .
C62 C66 1.38(2) .
C62 C63 1.431(19) .
C63 C64 1.47(2) .
C63 H63 0.9300 .
C64 C65 1.25(3) .
C64 H64 0.9300 .
C65 H65 0.9300 .
C66 H66 0.9300 .
C67 C68 1.493(13) .
C68 C69 1.342(17) .
C68 C72 1.404(18) .
C69 C70 1.364(15) .
C69 H69 0.9300 .
C70 C71 1.324(9) .
C70 H70 0.9300 .
C71 H71 0.9300 .
C72 H72 0.9300 .
C73 C74 1.485(18) .
C74 C78 1.384(9) .
C74 C75 1.399(9) .
C75 C76 1.397(9) .
C75 H75 0.9300 .
C76 C77 1.395(9) .
C76 H76 0.9300 .
C77 H77 0.9300 .
C78 H78 0.9300 .
C79 C80 1.506(13) .
C80 C81 1.368(14) .
C80 C84 1.379(14) .
C81 C82 1.366(15) .
C81 H81 0.9300 .
C82 C83 1.345(18) .
C82 H82 0.9300 .
C83 H83 0.9300 .
C84 H84 0.9300 .
C85 C86 1.489(12) .
C86 C90 1.371(13) .
C86 C87 1.385(14) .
C87 C88 1.382(15) .
C87 H87 0.9300 .
C88 C89 1.346(17) .
C88 H88 0.9300 .
C89 H89 0.9300 .
C90 H90 0.9300 .
C91 C92 1.492(14) .
C92 C96 1.381(9) .
C92 C93 1.393(9) .
C93 C94 1.371(9) .
C93 H93 0.9300 .
C94 C95 1.382(10) .
C94 H94 0.9300 .
C95 H95 0.9300 .
C96 H96 0.9300 .
C97 C98 1.482(13) .
C98 C99 1.371(15) .
C98 C102 1.381(15) .
C99 C100 1.334(17) .
C99 H99 0.9300 .
C100 C101 1.41(2) .
C100 H100 0.9300 .
C101 H101 0.9300 .
C102 H102 0.9300 .
C103 C104 1.50(2) .
C104 C108 1.35(2) .
C104 C105 1.42(3) .
C105 C106 1.41(2) .
C105 H105 0.9300 .
C106 C107 1.35(2) .
C106 H106 0.9300 .
C107 H107 0.9300 .
C108 H108 0.9300 .
C49' O19' 1.83(4) .
O120 O121 1.59(6) .
O306 O307 1.13(11) .
